data_7052450
loop_
_publ_author_name
'Heidi Mansikkam\"aki'
'Christoph A. Schalley'
'Maija Nissinen'
'Kari Rissanen'

_publ_section_title
;
 Weak interactions between resorcinarenes and diquaternary alkyl
 ammonium cations
;
_journal_issue 1
_journal_name_full 'New Journal of Chemistry'
_journal_page_first 116
_journal_paper_doi 10.1039/b415401k
_journal_volume 29
_journal_year 2005
_chemical_formula_moiety 2C40H48O8*1.5C20H26N3Br*0.5H20*7CH4O
_chemical_formula_sum 'C117 H164 Br3 N3 O23.5'
_chemical_formula_weight 2228.24
_chemical_name_systematic
;
?
;
_space_group_IT_number 2
_symmetry_cell_setting triclinic
_symmetry_space_group_name_Hall '-P 1'
_symmetry_space_group_name_H-M 'P -1'
_atom_sites_solution_hydrogens geom
_atom_sites_solution_primary direct
_atom_sites_solution_secondary difmap
_audit_creation_method SHELXL-97
_cell_angle_alpha 85.6930(10)
_cell_angle_beta 88.5400(10)
_cell_angle_gamma 86.6320(10)
_cell_formula_units_Z 2
_cell_length_a 15.8558(3)
_cell_length_b 17.8230(4)
_cell_length_c 20.2560(4)
_cell_measurement_temperature 173(2)
_cell_volume 5697.0(2)
_computing_cell_refinement DENZO-SMN
_computing_data_collection Collect
_computing_data_reduction DENZO-SMN
_computing_publication_material 'SHELX97 (Sheldrick, 1997)'
_computing_structure_refinement 'SHELXL97 (Sheldrick, 1997)'
_computing_structure_solution 'SHELX97 (Sheldrick, 1997)'
_diffrn_ambient_temperature 173(2)
_diffrn_measured_fraction_theta_full 0.959
_diffrn_measured_fraction_theta_max 0.959
_diffrn_measurement_device_type 'rotation in phi and omega, 1 deg.'
_diffrn_radiation_monochromator graphite
_diffrn_radiation_source 'fine-focus sealed tube'
_diffrn_radiation_type MoK\a
_diffrn_radiation_wavelength 0.71073
_diffrn_reflns_av_R_equivalents 0.0936
_diffrn_reflns_av_sigmaI/netI 0.2046
_diffrn_reflns_limit_h_max 18
_diffrn_reflns_limit_h_min -18
_diffrn_reflns_limit_k_max 20
_diffrn_reflns_limit_k_min -20
_diffrn_reflns_limit_l_max 23
_diffrn_reflns_limit_l_min -22
_diffrn_reflns_number 32249
_diffrn_reflns_theta_full 24.08
_diffrn_reflns_theta_max 24.08
_diffrn_reflns_theta_min 2.01
_diffrn_standards_decay_% 0
_exptl_absorpt_coefficient_mu 1.133
_exptl_absorpt_correction_T_max 0.3145
_exptl_absorpt_correction_T_min 0.3026
_exptl_absorpt_correction_type empirical
_exptl_absorpt_process_details ' R. H. Blessing, Acta Crystallogr., Sect A 1995, 51, 33-38.'
_exptl_crystal_colour block
_exptl_crystal_density_diffrn 1.299
_exptl_crystal_density_method 'not measured'
_exptl_crystal_description colorless
_exptl_crystal_F_000 2360
_exptl_crystal_size_max 0.60
_exptl_crystal_size_mid 0.60
_exptl_crystal_size_min 0.40
_refine_diff_density_max 0.709
_refine_diff_density_min -0.851
_refine_diff_density_rms 0.087
_refine_ls_extinction_method none
_refine_ls_goodness_of_fit_ref 0.992
_refine_ls_hydrogen_treatment mixed
_refine_ls_matrix_type full
_refine_ls_number_parameters 1343
_refine_ls_number_reflns 17331
_refine_ls_number_restraints 1
_refine_ls_restrained_S_all 0.992
_refine_ls_R_factor_all 0.1874
_refine_ls_R_factor_gt 0.0740
_refine_ls_shift/su_max 0.001
_refine_ls_shift/su_mean 0.000
_refine_ls_structure_factor_coef Fsqd
_refine_ls_weighting_details 'calc w=1/[\s^2^(Fo^2^)+(0.0662P)^2^+0.0000P] where P=(Fo^2^+2Fc^2^)/3'
_refine_ls_weighting_scheme calc
_refine_ls_wR_factor_gt 0.1388
_refine_ls_wR_factor_ref 0.1746
_reflns_number_gt 8271
_reflns_number_total 17331
_reflns_threshold_expression >2sigma(I)
_cod_data_source_file b415401k.txt
_cod_data_source_block Complex6
_cod_original_sg_symbol_H-M P-1
_cod_original_formula_sum 'C117 H164 Br3 N3 O23.50'
_cod_database_code 7052450

loop_
_symmetry_equiv_pos_as_xyz
'x, y, z'
'-x, -y, -z'

loop_
_atom_site_label
_atom_site_type_symbol
_atom_site_fract_x
_atom_site_fract_y
_atom_site_fract_z
_atom_site_U_iso_or_equiv
_atom_site_adp_type
_atom_site_occupancy
_atom_site_symmetry_multiplicity
_atom_site_calc_flag
_atom_site_refinement_flags
_atom_site_disorder_assembly
_atom_site_disorder_group
C1 C 0.5855(4) 0.5659(3) -0.2184(3) 0.0158(15) Uani 1 1 d . . .
C2 C 0.5005(3) 0.5736(3) -0.2316(3) 0.0172(15) Uani 1 1 d . . .
H2 H 0.4847 0.5920 -0.2750 0.021 Uiso 1 1 calc R . .
C3 C 0.4355(3) 0.5563(3) -0.1859(3) 0.0167(16) Uani 1 1 d . . .
C4 C 0.4602(4) 0.5295(3) -0.1230(3) 0.0173(16) Uani 1 1 d . . .
O4 O 0.4043(2) 0.5133(3) -0.07086(19) 0.0264(12) Uani 1 1 d . . .
H4 H 0.3545 0.5196 -0.0843 0.040 Uiso 1 1 calc R . .
C5 C 0.5450(4) 0.5179(3) -0.1076(3) 0.0192(16) Uani 1 1 d . . .
H5 H 0.5606 0.4965 -0.0650 0.023 Uiso 1 1 calc R . .
C6 C 0.6072(4) 0.5374(3) -0.1543(3) 0.0194(16) Uani 1 1 d . . .
O6 O 0.6887(3) 0.5304(3) -0.1315(2) 0.0259(13) Uani 1 1 d . . .
H6 H 0.720(4) 0.535(4) -0.157(3) 0.039 Uiso 1 1 d . . .
C7 C 0.3424(4) 0.5687(3) -0.2035(3) 0.0188(16) Uani 1 1 d . . .
H7 H 0.3126 0.5270 -0.1789 0.023 Uiso 1 1 calc R . .
C8 C 0.3047(3) 0.6416(4) -0.1776(3) 0.0183(16) Uani 1 1 d . . .
C9 C 0.3247(3) 0.7113(4) -0.2076(3) 0.0180(16) Uani 1 1 d . . .
H9A H 0.3868 0.7133 -0.2050 0.022 Uiso 1 1 calc R . .
H9B H 0.3121 0.7101 -0.2551 0.022 Uiso 1 1 calc R . .
C10 C 0.2907(3) 0.7792(4) -0.1885(3) 0.0145(15) Uani 1 1 d . . .
C11 C 0.2357(4) 0.7780(4) -0.1335(3) 0.0208(16) Uani 1 1 d . . .
O11 O 0.1975(3) 0.8410(2) -0.1090(2) 0.0299(12) Uani 1 1 d . . .
H11 H 0.2343 0.8712 -0.1016 0.045 Uiso 1 1 calc R . .
C12 C 0.2151(4) 0.7103(4) -0.1017(3) 0.0235(17) Uani 1 1 d . . .
H12A H 0.1530 0.7080 -0.1038 0.028 Uiso 1 1 calc R . .
H12B H 0.2287 0.7121 -0.0545 0.028 Uiso 1 1 calc R . .
C13 C 0.2509(4) 0.6425(4) -0.1223(3) 0.0183(16) Uani 1 1 d . . .
O13 O 0.2344(3) 0.5738(3) -0.0893(2) 0.0276(12) Uani 1 1 d . . .
H13 H 0.207(4) 0.584(4) -0.054(3) 0.041 Uiso 1 1 d . . .
C14 C 0.3113(4) 0.8541(4) -0.2280(3) 0.0217(17) Uani 1 1 d . . .
C15 C 0.4001(4) 0.8773(3) -0.2115(3) 0.0198(16) Uani 1 1 d . . .
C16 C 0.4734(3) 0.8643(3) -0.2510(3) 0.0185(16) Uani 1 1 d . . .
H16 H 0.4678 0.8395 -0.2904 0.022 Uiso 1 1 calc R . .
C17 C 0.5520(4) 0.8852(3) -0.2361(3) 0.0187(16) Uani 1 1 d . . .
C18 C 0.5592(4) 0.9207(4) -0.1781(3) 0.0226(17) Uani 1 1 d . . .
O18 O 0.6384(3) 0.9411(3) -0.1620(2) 0.0270(13) Uani 1 1 d . . .
H18 H 0.640(5) 0.964(4) -0.134(3) 0.041 Uiso 1 1 d . . .
C19 C 0.4887(4) 0.9358(4) -0.1366(3) 0.0236(17) Uani 1 1 d . . .
H19 H 0.4942 0.9606 -0.0972 0.028 Uiso 1 1 calc R . .
C20 C 0.4117(4) 0.9135(4) -0.1549(3) 0.0219(17) Uani 1 1 d . . .
O20 O 0.3402(3) 0.9272(3) -0.1154(2) 0.0308(13) Uani 1 1 d . . .
H20 H 0.346(4) 0.956(4) -0.084(3) 0.046 Uiso 1 1 d . . .
C21 C 0.6316(3) 0.8717(3) -0.2799(3) 0.0158(15) Uani 1 1 d . . .
H21 H 0.6687 0.9141 -0.2742 0.019 Uiso 1 1 calc R . .
C22 C 0.6819(4) 0.7992(4) -0.2570(3) 0.0171(16) Uani 1 1 d . . .
C23 C 0.6490(4) 0.7290(4) -0.2653(3) 0.0151(15) Uani 1 1 d . . .
H23 H 0.5928 0.7291 -0.2804 0.018 Uiso 1 1 calc R . .
C24 C 0.6917(4) 0.6605(4) -0.2533(3) 0.0158(15) Uani 1 1 d . . .
C25 C 0.7737(3) 0.6612(4) -0.2283(3) 0.0173(16) Uani 1 1 d . . .
O25 O 0.8150(3) 0.5928(3) -0.2138(2) 0.0253(12) Uani 1 1 d . . .
H25 H 0.862(4) 0.599(4) -0.193(3) 0.038 Uiso 1 1 d . . .
C26 C 0.8081(4) 0.7289(4) -0.2171(3) 0.0196(16) Uani 1 1 d . . .
H26 H 0.8628 0.7287 -0.1989 0.023 Uiso 1 1 calc R . .
C27 C 0.7631(4) 0.7967(4) -0.2324(3) 0.0171(16) Uani 1 1 d . . .
O27 O 0.8000(3) 0.8632(3) -0.2227(2) 0.0267(13) Uani 1 1 d . . .
H27 H 0.833(4) 0.859(5) -0.202(4) 0.040 Uiso 1 1 d . . .
C28 C 0.6545(4) 0.5881(4) -0.2689(3) 0.0187(16) Uani 1 1 d . . .
H28 H 0.7010 0.5478 -0.2640 0.022 Uiso 1 1 calc R . .
C29 C 0.3257(4) 0.5630(4) -0.2765(3) 0.0239(17) Uani 1 1 d . . .
H29A H 0.3556 0.5167 -0.2912 0.029 Uiso 1 1 calc R . .
H29B H 0.3492 0.6066 -0.3023 0.029 Uiso 1 1 calc R . .
C30 C 0.2310(4) 0.5612(4) -0.2913(3) 0.0292(18) Uani 1 1 d . . .
H30A H 0.2083 0.5159 -0.2676 0.035 Uiso 1 1 calc R . .
H30B H 0.2006 0.6060 -0.2740 0.035 Uiso 1 1 calc R . .
C31 C 0.2140(4) 0.5602(5) -0.3644(3) 0.046(2) Uani 1 1 d . . .
H31A H 0.2309 0.6075 -0.3876 0.070 Uiso 1 1 calc R . .
H31B H 0.1536 0.5549 -0.3705 0.070 Uiso 1 1 calc R . .
H31C H 0.2466 0.5177 -0.3824 0.070 Uiso 1 1 calc R . .
C32 C 0.2992(4) 0.8495(4) -0.3023(3) 0.0259(18) Uani 1 1 d . . .
H32A H 0.3150 0.8973 -0.3262 0.031 Uiso 1 1 calc R . .
H32B H 0.3374 0.8084 -0.3182 0.031 Uiso 1 1 calc R . .
C33 C 0.2091(4) 0.8351(5) -0.3181(3) 0.044(2) Uani 1 1 d . . .
H33A H 0.1713 0.8774 -0.3039 0.053 Uiso 1 1 calc R . .
H33B H 0.1925 0.7886 -0.2925 0.053 Uiso 1 1 calc R . .
C34 C 0.1968(5) 0.8267(6) -0.3927(4) 0.083(4) Uani 1 1 d . . .
H34A H 0.1375 0.8178 -0.4002 0.125 Uiso 1 1 calc R . .
H34B H 0.2329 0.7841 -0.4067 0.125 Uiso 1 1 calc R . .
H34C H 0.2122 0.8730 -0.4182 0.125 Uiso 1 1 calc R . .
C35 C 0.6120(4) 0.8743(4) -0.3537(3) 0.0209(16) Uani 1 1 d . . .
H35A H 0.5780 0.8311 -0.3616 0.025 Uiso 1 1 calc R . .
H35B H 0.5774 0.9211 -0.3659 0.025 Uiso 1 1 calc R . .
C36 C 0.6912(4) 0.8717(4) -0.3982(3) 0.0334(19) Uani 1 1 d . . .
H36A H 0.7249 0.9152 -0.3906 0.040 Uiso 1 1 calc R . .
H36B H 0.7260 0.8251 -0.3857 0.040 Uiso 1 1 calc R . .
C37 C 0.6713(4) 0.8737(5) -0.4710(3) 0.045(2) Uani 1 1 d . . .
H37A H 0.7242 0.8720 -0.4972 0.067 Uiso 1 1 calc R . .
H37B H 0.6378 0.9202 -0.4839 0.067 Uiso 1 1 calc R . .
H37C H 0.6392 0.8301 -0.4791 0.067 Uiso 1 1 calc R . .
C38 C 0.6261(4) 0.5907(4) -0.3411(3) 0.0218(17) Uani 1 1 d . . .
H38A H 0.5988 0.5435 -0.3484 0.026 Uiso 1 1 calc R . .
H38B H 0.5837 0.6332 -0.3493 0.026 Uiso 1 1 calc R . .
C39 C 0.7000(4) 0.6001(4) -0.3901(3) 0.0295(18) Uani 1 1 d . . .
H39A H 0.7404 0.5558 -0.3837 0.035 Uiso 1 1 calc R . .
H39B H 0.7296 0.6453 -0.3805 0.035 Uiso 1 1 calc R . .
C40 C 0.6730(4) 0.6082(5) -0.4623(3) 0.045(2) Uani 1 1 d . . .
H40A H 0.6379 0.5667 -0.4708 0.067 Uiso 1 1 calc R . .
H40B H 0.7233 0.6068 -0.4914 0.067 Uiso 1 1 calc R . .
H40C H 0.6406 0.6563 -0.4709 0.067 Uiso 1 1 calc R . .
C1B C -0.0683(4) 0.6929(4) 0.4144(3) 0.0187(16) Uani 1 1 d . . .
C2B C -0.0335(4) 0.7602(4) 0.4276(3) 0.0197(16) Uani 1 1 d . . .
H2B H 0.0208 0.7577 0.4466 0.024 Uiso 1 1 calc R . .
C3B C -0.0748(3) 0.8311(4) 0.4142(3) 0.0157(15) Uani 1 1 d . . .
C4B C -0.1522(4) 0.8339(4) 0.3827(3) 0.0208(17) Uani 1 1 d . . .
O4B O -0.1914(3) 0.9034(3) 0.3681(2) 0.0251(12) Uani 1 1 d . . .
H4B H -0.238(4) 0.903(4) 0.349(3) 0.038 Uiso 1 1 d . . .
C5B C -0.1883(4) 0.7679(4) 0.3659(3) 0.0221(16) Uani 1 1 d . . .
H5B H -0.2401 0.7708 0.3431 0.027 Uiso 1 1 calc R . .
C6B C -0.1465(4) 0.6974(4) 0.3834(3) 0.0205(16) Uani 1 1 d . . .
O6B O -0.1795(3) 0.6322(3) 0.3680(2) 0.0268(12) Uani 1 1 d . . .
H6B H -0.223(4) 0.643(4) 0.349(3) 0.040 Uiso 1 1 d . . .
C7B C -0.0366(3) 0.9023(3) 0.4359(3) 0.0185(16) Uani 1 1 d . . .
H7B H -0.0824 0.9433 0.4335 0.022 Uiso 1 1 calc R . .
C8B C 0.0334(4) 0.9274(3) 0.3880(3) 0.0188(16) Uani 1 1 d . . .
C9B C 0.1191(4) 0.9095(3) 0.4010(3) 0.0201(16) Uani 1 1 d . . .
H9B' H 0.1327 0.8815 0.4415 0.024 Uiso 1 1 calc R . .
C10B C 0.1854(4) 0.9303(3) 0.3583(3) 0.0204(16) Uani 1 1 d . . .
C11B C 0.1628(4) 0.9696(4) 0.2998(3) 0.0250(17) Uani 1 1 d . . .
O11B O 0.2277(3) 0.9860(3) 0.2541(3) 0.0324(14) Uani 1 1 d . . .
H11B H 0.222(5) 1.022(4) 0.244(4) 0.049 Uiso 1 1 d . . .
C12B C 0.0793(4) 0.9901(4) 0.2849(3) 0.0284(18) Uani 1 1 d . . .
H12B' H 0.0659 1.0195 0.2450 0.034 Uiso 1 1 calc R . .
C13B C 0.0162(4) 0.9673(4) 0.3285(3) 0.0235(17) Uani 1 1 d . . .
O13B O -0.0652(3) 0.9882(3) 0.3089(2) 0.0309(13) Uani 1 1 d . . .
H13B H -0.098(4) 0.962(4) 0.335(3) 0.046 Uiso 1 1 d . . .
C14B C 0.2776(4) 0.9099(4) 0.3732(3) 0.0237(17) Uani 1 1 d . . .
H14B H 0.3102 0.9516 0.3514 0.028 Uiso 1 1 calc R . .
C15B C 0.3097(3) 0.8380(4) 0.3408(3) 0.0194(16) Uani 1 1 d . . .
C16B C 0.2870(4) 0.7680(4) 0.3677(3) 0.0205(17) Uani 1 1 d . . .
H16B H 0.2473 0.7665 0.4036 0.025 Uiso 1 1 calc R . .
C17B C 0.3191(4) 0.6995(4) 0.3452(3) 0.0203(16) Uani 1 1 d . . .
C18B C 0.3770(4) 0.7041(4) 0.2928(3) 0.0223(17) Uani 1 1 d . . .
O18B O 0.4072(3) 0.6365(3) 0.2689(2) 0.0337(14) Uani 1 1 d . . .
H18B H 0.442(4) 0.638(4) 0.241(3) 0.051 Uiso 1 1 d . . .
C19B C 0.3989(4) 0.7734(4) 0.2626(3) 0.0226(17) Uani 1 1 d . . .
H19B H 0.4380 0.7752 0.2263 0.027 Uiso 1 1 calc R . .
C20B C 0.3643(4) 0.8388(4) 0.2854(3) 0.0220(17) Uani 1 1 d . . .
O20B O 0.3889(3) 0.9053(3) 0.2531(3) 0.0310(14) Uani 1 1 d . . .
H20B H 0.356(4) 0.933(4) 0.244(4) 0.046 Uiso 1 1 d . . .
C21B C 0.2928(4) 0.6245(4) 0.3786(3) 0.0232(17) Uani 1 1 d . . .
H21B H 0.3311 0.5847 0.3595 0.028 Uiso 1 1 calc R . .
C22B C 0.2036(4) 0.6082(3) 0.3596(3) 0.0199(16) Uani 1 1 d . . .
C23B C 0.1341(4) 0.6167(3) 0.4034(3) 0.0201(16) Uani 1 1 d . . .
H23B H 0.1440 0.6325 0.4462 0.024 Uiso 1 1 calc R . .
C24B C 0.0511(4) 0.6032(3) 0.3876(3) 0.0168(16) Uani 1 1 d . . .
C25B C 0.0392(4) 0.5794(4) 0.3250(3) 0.0252(17) Uani 1 1 d . . .
O25B O -0.0387(3) 0.5640(3) 0.3026(2) 0.0315(12) Uani 1 1 d . . .
H25' H -0.0767 0.5825 0.3271 0.047 Uiso 1 1 calc R . .
C26B C 0.1066(4) 0.5705(3) 0.2805(3) 0.0234(17) Uani 1 1 d . . .
H26B H 0.0973 0.5535 0.2381 0.028 Uiso 1 1 calc R . .
C27B C 0.1868(4) 0.5861(3) 0.2976(3) 0.0220(17) Uani 1 1 d . . .
O27B O 0.2483(3) 0.5776(3) 0.2484(3) 0.0312(15) Uani 1 1 d . . .
H27B H 0.284(5) 0.582(5) 0.260(4) 0.047 Uiso 1 1 d . . .
C28B C -0.0235(3) 0.6176(4) 0.4351(3) 0.0178(16) Uani 1 1 d . . .
H28B H -0.0642 0.5780 0.4293 0.021 Uiso 1 1 calc R . .
C29B C -0.0106(4) 0.8901(4) 0.5085(3) 0.0193(16) Uani 1 1 d . . .
H29C H 0.0300 0.8457 0.5135 0.023 Uiso 1 1 calc R . .
H29D H 0.0186 0.9345 0.5206 0.023 Uiso 1 1 calc R . .
C30B C -0.0853(4) 0.8777(4) 0.5560(3) 0.0311(19) Uani 1 1 d . . .
H30C H -0.1184 0.9262 0.5596 0.037 Uiso 1 1 calc R . .
H30D H -0.1225 0.8419 0.5379 0.037 Uiso 1 1 calc R . .
C31B C -0.0579(4) 0.8474(4) 0.6238(3) 0.043(2) Uani 1 1 d . . .
H31D H -0.1079 0.8396 0.6525 0.064 Uiso 1 1 calc R . .
H31E H -0.0228 0.8836 0.6426 0.064 Uiso 1 1 calc R . .
H31F H -0.0253 0.7994 0.6206 0.064 Uiso 1 1 calc R . .
C32B C 0.2986(4) 0.9057(4) 0.4464(3) 0.0246(17) Uani 1 1 d . . .
H32C H 0.2723 0.9508 0.4662 0.029 Uiso 1 1 calc R . .
H32D H 0.2735 0.8608 0.4690 0.029 Uiso 1 1 calc R . .
C33B C 0.3928(4) 0.9012(4) 0.4587(3) 0.038(2) Uani 1 1 d . . .
H33C H 0.4194 0.8574 0.4372 0.045 Uiso 1 1 calc R . .
H33D H 0.4174 0.9472 0.4377 0.045 Uiso 1 1 calc R . .
C34B C 0.4139(5) 0.8938(6) 0.5311(4) 0.067(3) Uani 1 1 d . . .
H34D H 0.4754 0.8918 0.5358 0.100 Uiso 1 1 calc R . .
H34E H 0.3915 0.8474 0.5520 0.100 Uiso 1 1 calc R . .
H34F H 0.3884 0.9373 0.5527 0.100 Uiso 1 1 calc R . .
C35B C 0.3090(4) 0.6185(4) 0.4529(3) 0.0289(18) Uani 1 1 d . . .
H35C H 0.2771 0.6605 0.4734 0.035 Uiso 1 1 calc R . .
H35D H 0.2875 0.5707 0.4729 0.035 Uiso 1 1 calc R . .
C36B C 0.4016(4) 0.6207(5) 0.4685(4) 0.050(2) Uani 1 1 d . . .
H36C H 0.4230 0.6685 0.4485 0.060 Uiso 1 1 calc R . .
H36D H 0.4335 0.5788 0.4479 0.060 Uiso 1 1 calc R . .
C37B C 0.4177(5) 0.6146(6) 0.5420(4) 0.094(4) Uani 1 1 d . . .
H37D H 0.4785 0.6157 0.5492 0.141 Uiso 1 1 calc R . .
H37E H 0.3972 0.5671 0.5620 0.141 Uiso 1 1 calc R . .
H37F H 0.3880 0.6570 0.5625 0.141 Uiso 1 1 calc R . .
C38B C -0.0008(3) 0.6117(4) 0.5077(3) 0.0217(17) Uani 1 1 d . . .
H38C H 0.0329 0.5638 0.5177 0.026 Uiso 1 1 calc R . .
H38D H 0.0351 0.6535 0.5159 0.026 Uiso 1 1 calc R . .
C39B C -0.0768(4) 0.6143(4) 0.5546(3) 0.0317(19) Uani 1 1 d . . .
H39C H -0.1097 0.5696 0.5497 0.038 Uiso 1 1 calc R . .
H39D H -0.1135 0.6597 0.5418 0.038 Uiso 1 1 calc R . .
C40B C -0.0534(4) 0.6161(4) 0.6267(3) 0.040(2) Uani 1 1 d . . .
H40D H -0.1050 0.6184 0.6543 0.060 Uiso 1 1 calc R . .
H40E H -0.0215 0.6605 0.6320 0.060 Uiso 1 1 calc R . .
H40F H -0.0188 0.5704 0.6402 0.060 Uiso 1 1 calc R . .
Br1 Br 0.57531(4) 0.66291(4) 0.17462(3) 0.0277(2) Uani 1 1 d . . .
Br2 Br 0.97211(5) 0.71821(5) -0.05478(4) 0.0531(3) Uani 1 1 d . . .
N1C N 0.5027(3) 0.7299(3) -0.0364(2) 0.0148(12) Uani 1 1 d . . .
N2C N 0.6639(3) 0.7152(3) -0.0242(2) 0.0184(13) Uani 1 1 d . . .
C1C C 0.5341(4) 0.7927(4) -0.0004(3) 0.0222(16) Uani 1 1 d . . .
H1C1 H 0.4993 0.7992 0.0403 0.027 Uiso 1 1 calc R . .
H1C2 H 0.5288 0.8404 -0.0288 0.027 Uiso 1 1 calc R . .
C2C C 0.6267(3) 0.7753(3) 0.0180(3) 0.0195(16) Uani 1 1 d . . .
H2C1 H 0.6586 0.8214 0.0104 0.023 Uiso 1 1 calc R . .
H2C2 H 0.6304 0.7576 0.0654 0.023 Uiso 1 1 calc R . .
C3C C 0.5468(4) 0.7293(4) -0.1035(3) 0.0231(17) Uani 1 1 d . . .
H3C1 H 0.5238 0.7719 -0.1332 0.028 Uiso 1 1 calc R . .
H3C2 H 0.5372 0.6818 -0.1238 0.028 Uiso 1 1 calc R . .
C4C C 0.6412(4) 0.7363(4) -0.0948(3) 0.0239(17) Uani 1 1 d . . .
H4C1 H 0.6737 0.7028 -0.1242 0.029 Uiso 1 1 calc R . .
H4C2 H 0.6560 0.7888 -0.1072 0.029 Uiso 1 1 calc R . .
C5C C 0.5287(3) 0.6564(3) 0.0024(3) 0.0200(16) Uani 1 1 d . . .
H5C1 H 0.5010 0.6143 -0.0158 0.024 Uiso 1 1 calc R . .
H5C2 H 0.5105 0.6588 0.0493 0.024 Uiso 1 1 calc R . .
C6C C 0.6242(3) 0.6428(3) -0.0023(3) 0.0219(16) Uani 1 1 d . . .
H6C1 H 0.6461 0.6233 0.0414 0.026 Uiso 1 1 calc R . .
H6C2 H 0.6390 0.6047 -0.0345 0.026 Uiso 1 1 calc R . .
C7C C 0.4073(3) 0.7384(4) -0.0457(3) 0.0220(16) Uani 1 1 d . . .
H7C1 H 0.3930 0.7874 -0.0703 0.026 Uiso 1 1 calc R . .
H7C2 H 0.3901 0.6981 -0.0727 0.026 Uiso 1 1 calc R . .
C8C C 0.3580(4) 0.7345(4) 0.0191(3) 0.0227(17) Uani 1 1 d . . .
C9C C 0.3410(4) 0.7995(4) 0.0526(3) 0.0240(17) Uani 1 1 d . . .
H9C H 0.3584 0.8466 0.0335 0.029 Uiso 1 1 calc R . .
C10C C 0.2987(4) 0.7959(4) 0.1136(3) 0.0314(18) Uani 1 1 d . . .
H10C H 0.2888 0.8397 0.1372 0.038 Uiso 1 1 calc R . .
C11C C 0.2711(4) 0.7270(4) 0.1393(3) 0.0333(19) Uani 1 1 d . . .
H11C H 0.2412 0.7238 0.1806 0.040 Uiso 1 1 calc R . .
C12C C 0.2868(4) 0.6633(4) 0.1057(3) 0.0298(18) Uani 1 1 d . . .
H12C H 0.2678 0.6164 0.1238 0.036 Uiso 1 1 calc R . .
C13C C 0.3303(4) 0.6673(4) 0.0453(3) 0.0284(18) Uani 1 1 d . . .
H13C H 0.3409 0.6232 0.0221 0.034 Uiso 1 1 calc R . .
C14C C 0.7606(3) 0.7076(4) -0.0193(3) 0.0257(18) Uani 1 1 d . . .
H14A H 0.7831 0.6681 -0.0480 0.031 Uiso 1 1 calc R . .
H14B' H 0.7844 0.7557 -0.0358 0.031 Uiso 1 1 calc R . .
C15C C 0.7880(4) 0.6875(4) 0.0501(3) 0.0238(17) Uani 1 1 d . . .
C16C C 0.7954(4) 0.7402(4) 0.0957(4) 0.0362(19) Uani 1 1 d . . .
H16C H 0.7856 0.7921 0.0822 0.043 Uiso 1 1 calc R . .
C17C C 0.8167(4) 0.7196(5) 0.1600(4) 0.046(2) Uani 1 1 d . . .
H17C H 0.8187 0.7568 0.1910 0.055 Uiso 1 1 calc R . .
C18C C 0.8353(5) 0.6447(6) 0.1798(4) 0.056(3) Uani 1 1 d . . .
H18C H 0.8503 0.6298 0.2241 0.067 Uiso 1 1 calc R . .
C19C C 0.8314(4) 0.5921(5) 0.1336(5) 0.048(2) Uani 1 1 d . . .
H19C H 0.8439 0.5402 0.1459 0.057 Uiso 1 1 calc R . .
C20C C 0.8091(3) 0.6151(3) 0.0687(2) 0.038(2) Uani 1 1 d . . .
H20C H 0.8089 0.5786 0.0369 0.045 Uiso 1 1 calc R . .
N1E N 0.0614(3) 0.9606(3) 0.0237(2) 0.026(3) Uiso 0.50 1 d PR . 1
C3E C 0.0306(3) 1.0025(3) 0.0788(2) 0.039(6) Uiso 0.50 1 d PR . 1
C4E C 0.1277(3) 0.8956(3) 0.0502(2) 0.022(3) Uiso 0.50 1 d PR A 1
C1E C -0.1135(3) 0.9819(3) 0.0232(2) 0.039(4) Uiso 0.50 1 d PR . 1
C2E C -0.0017(3) 0.9337(3) -0.0160(2) 0.044(4) Uiso 0.50 1 d PR . 1
C8E C 0.0970(7) 0.8475(5) 0.1007(5) 0.023(3) Uiso 0.50 1 d PG A 1
C9E C 0.0577(7) 0.7842(6) 0.0837(4) 0.038(4) Uiso 0.50 1 d PG A 1
C10E C 0.0262(8) 0.7342(5) 0.1330(6) 0.057(5) Uiso 0.50 1 d PG A 1
C11E C 0.0340(8) 0.7476(6) 0.1993(5) 0.055(6) Uiso 0.50 1 d PG A 1
C12E C 0.0733(8) 0.8109(7) 0.2162(4) 0.054(5) Uiso 0.50 1 d PG A 1
C13E C 0.1048(8) 0.8609(6) 0.1669(5) 0.032(7) Uiso 0.50 1 d PG A 1
N1G N 0.0365(7) 0.9274(7) 0.0273(6) 0.043(3) Uiso 0.50 1 d P B 2
C1G C -0.0545(8) 0.9064(8) 0.0377(6) 0.028(3) Uiso 0.50 1 d P B 2
C2G C 0.0480(8) 0.9422(8) -0.0456(7) 0.038(4) Uiso 0.50 1 d P . 2
C3G C 0.0488(11) 1.0068(9) 0.0598(9) 0.046(4) Uiso 0.50 1 d P . 2
C4G C 0.0991(9) 0.8604(9) 0.0503(8) 0.044(4) Uiso 0.50 1 d P B 2
C8G C 0.0832(8) 0.8307(6) 0.1210(4) 0.037(4) Uiso 0.50 1 d PG B 2
C9G C 0.0413(7) 0.7641(6) 0.1261(4) 0.055(5) Uiso 0.50 1 d PG B 2
C10G C 0.0276(7) 0.7269(5) 0.1879(5) 0.033(5) Uiso 0.50 1 d PG B 2
C11G C 0.0558(6) 0.7562(5) 0.2445(4) 0.030(3) Uiso 0.50 1 d PG B 2
C12G C 0.0977(7) 0.8228(6) 0.2394(4) 0.035(4) Uiso 0.50 1 d PG B 2
C13G C 0.1114(8) 0.8601(5) 0.1776(5) 0.040(8) Uiso 0.50 1 d PG B 2
Br3 Br 0.3037(8) 1.02583(18) 0.01098(15) 0.0413(18) Uani 0.360(13) 1 d P C 1
Br3B Br 0.3571(5) 1.01757(14) 0.01101(8) 0.0473(13) Uani 0.640(13) 1 d P C 2
O1M O 0.9640(3) 0.5978(3) -0.1646(3) 0.0528(17) Uani 1 1 d . . .
H1M H 0.963(6) 0.628(5) -0.136(4) 0.079 Uiso 1 1 d . . .
C2M C 1.0391(4) 0.5985(5) -0.2026(4) 0.057(3) Uani 1 1 d . . .
H2M1 H 1.0415 0.6468 -0.2288 0.085 Uiso 1 1 calc R . .
H2M2 H 1.0408 0.5575 -0.2323 0.085 Uiso 1 1 calc R . .
H2M3 H 1.0876 0.5917 -0.1732 0.085 Uiso 1 1 calc R . .
O3M O 0.9528(3) 0.8498(3) -0.1691(3) 0.0412(14) Uani 1 1 d . . .
H3M H 0.957(4) 0.810(4) -0.129(4) 0.062 Uiso 1 1 d . . .
C4M C 1.0253(4) 0.8318(5) -0.2088(4) 0.050(2) Uani 1 1 d . . .
H4M1 H 1.0451 0.8779 -0.2320 0.074 Uiso 1 1 calc R . .
H4M2 H 1.0107 0.7968 -0.2412 0.074 Uiso 1 1 calc R . .
H4M3 H 1.0702 0.8081 -0.1806 0.074 Uiso 1 1 calc R . .
C6M C 0.5824(5) 0.9200(6) 0.3443(5) 0.082(3) Uani 1 1 d . . .
H6M1 H 0.5912 0.9440 0.3853 0.123 Uiso 1 1 calc R . .
H6M2 H 0.5490 0.8757 0.3541 0.123 Uiso 1 1 calc R . .
H6M3 H 0.5521 0.9559 0.3130 0.123 Uiso 1 1 calc R . .
O5M O 0.6598(3) 0.8978(3) 0.3167(3) 0.0546(16) Uani 1 1 d . . .
H5M H 0.6529 0.8662 0.2889 0.082 Uiso 1 1 calc R . .
C8M C 0.5987(5) 0.6570(6) 0.3576(4) 0.090(4) Uani 1 1 d . . .
H8M1 H 0.6166 0.6584 0.4034 0.135 Uiso 1 1 calc R . .
H8M2 H 0.5624 0.6148 0.3545 0.135 Uiso 1 1 calc R . .
H8M3 H 0.5672 0.7044 0.3440 0.135 Uiso 1 1 calc R . .
O7M O 0.6694(3) 0.6479(3) 0.3163(2) 0.0495(15) Uani 1 1 d D . .
H7M H 0.659(5) 0.651(5) 0.2759(13) 0.074 Uiso 1 1 d D . .
O9M O 0.6359(4) 0.8290(3) 0.2067(3) 0.0540(17) Uani 1 1 d . . .
H9M H 0.633(6) 0.788(5) 0.200(5) 0.081 Uiso 1 1 d . . .
C10M C 0.5847(5) 0.8770(5) 0.1660(4) 0.056(3) Uani 1 1 d . . .
H10A H 0.5741 0.9251 0.1861 0.085 Uiso 1 1 calc R . .
H10B H 0.5308 0.8542 0.1604 0.085 Uiso 1 1 calc R . .
H10D H 0.6128 0.8858 0.1227 0.085 Uiso 1 1 calc R . .
O11M O -0.1259(4) 0.9919(4) 0.1788(3) 0.084(2) Uani 1 1 d . . .
H11M H -0.0994 0.9920 0.2142 0.126 Uiso 1 1 calc R . .
C12M C -0.1799(6) 0.9334(6) 0.1838(6) 0.100(4) Uani 1 1 d . . .
H12A' H -0.2310 0.9483 0.2088 0.149 Uiso 1 1 calc R . .
H12B'' H -0.1516 0.8888 0.2067 0.149 Uiso 1 1 calc R . .
H12D H -0.1952 0.9215 0.1393 0.149 Uiso 1 1 calc R . .
O13M O 0.8915(3) 0.4169(3) 0.0030(3) 0.066(2) Uani 1 1 d . . .
H13M H 0.935(5) 0.379(5) 0.012(4) 0.099 Uiso 1 1 d . . .
C14M C 0.9067(5) 0.4546(5) -0.0580(4) 0.070(3) Uani 1 1 d . . .
H14C H 0.8675 0.4991 -0.0637 0.105 Uiso 1 1 calc R . .
H14D H 0.8984 0.4210 -0.0931 0.105 Uiso 1 1 calc R . .
H14E H 0.9650 0.4703 -0.0603 0.105 Uiso 1 1 calc R . .
O1W O 0.7921(6) 0.8883(6) -0.0797(5) 0.063(3) Uani 0.50 1 d P . .

loop_
_atom_site_aniso_label
_atom_site_aniso_U_11
_atom_site_aniso_U_22
_atom_site_aniso_U_33
_atom_site_aniso_U_23
_atom_site_aniso_U_13
_atom_site_aniso_U_12
C1 0.017(4) 0.014(4) 0.018(4) -0.007(3) -0.006(3) -0.001(3)
C2 0.022(4) 0.006(4) 0.022(4) 0.001(3) -0.004(3) 0.005(3)
C3 0.017(3) 0.013(4) 0.020(4) -0.003(3) 0.001(3) 0.005(3)
C4 0.017(4) 0.013(4) 0.022(4) -0.003(3) 0.003(3) -0.005(3)
O4 0.022(2) 0.036(3) 0.021(3) 0.003(2) 0.002(2) -0.004(2)
C5 0.029(4) 0.012(4) 0.017(4) 0.003(3) -0.005(3) -0.008(3)
C6 0.017(4) 0.016(4) 0.025(4) -0.003(3) 0.000(3) 0.001(3)
O6 0.019(3) 0.032(3) 0.025(3) 0.001(2) 0.001(2) -0.001(2)
C7 0.021(4) 0.017(4) 0.017(4) 0.003(3) 0.005(3) -0.001(3)
C8 0.014(3) 0.021(4) 0.021(4) -0.004(3) 0.001(3) -0.007(3)
C9 0.009(3) 0.028(5) 0.017(4) 0.001(3) -0.011(3) 0.001(3)
C10 0.010(3) 0.019(4) 0.015(4) -0.003(3) -0.002(3) 0.000(3)
C11 0.018(3) 0.026(5) 0.017(4) 0.001(3) -0.002(3) 0.000(3)
O11 0.033(3) 0.020(3) 0.037(3) -0.007(2) 0.015(3) -0.002(2)
C12 0.018(3) 0.038(5) 0.015(4) -0.001(4) -0.006(3) -0.005(3)
C13 0.016(3) 0.025(5) 0.013(4) 0.006(3) -0.005(3) -0.002(3)
O13 0.028(3) 0.027(3) 0.026(3) 0.003(2) 0.010(2) -0.002(2)
C14 0.020(4) 0.026(4) 0.017(4) 0.011(3) -0.001(3) -0.006(3)
C15 0.026(4) 0.010(4) 0.023(4) 0.002(3) -0.003(3) -0.003(3)
C16 0.019(4) 0.013(4) 0.022(4) 0.002(3) 0.008(3) 0.000(3)
C17 0.025(4) 0.011(4) 0.020(4) 0.002(3) 0.005(3) 0.001(3)
C18 0.025(4) 0.020(4) 0.022(4) 0.009(3) 0.001(3) -0.006(3)
O18 0.025(3) 0.033(4) 0.026(3) -0.011(2) -0.001(2) -0.010(2)
C19 0.025(4) 0.022(4) 0.023(4) -0.001(3) 0.003(3) 0.002(3)
C20 0.023(4) 0.017(4) 0.025(4) -0.002(3) 0.013(3) -0.002(3)
O20 0.030(3) 0.029(3) 0.036(3) -0.017(2) 0.012(3) -0.001(2)
C21 0.019(3) 0.010(4) 0.020(4) -0.006(3) 0.003(3) -0.007(3)
C22 0.016(3) 0.023(4) 0.011(3) 0.003(3) 0.002(3) -0.002(3)
C23 0.011(3) 0.021(4) 0.013(3) 0.001(3) 0.000(3) -0.005(3)
C24 0.020(4) 0.015(4) 0.012(3) 0.002(3) -0.002(3) 0.002(3)
C25 0.009(3) 0.019(4) 0.024(4) -0.001(3) 0.006(3) 0.003(3)
O25 0.014(2) 0.021(3) 0.039(3) 0.005(2) -0.007(2) 0.005(2)
C26 0.010(3) 0.024(5) 0.024(4) 0.004(3) 0.004(3) -0.002(3)
C27 0.017(4) 0.011(4) 0.023(4) 0.000(3) 0.005(3) -0.006(3)
O27 0.026(3) 0.025(3) 0.030(3) 0.001(2) -0.006(2) -0.008(3)
C28 0.014(3) 0.024(4) 0.018(4) -0.001(3) 0.001(3) 0.002(3)
C29 0.025(4) 0.025(4) 0.023(4) -0.003(3) -0.001(3) -0.006(3)
C30 0.025(4) 0.036(5) 0.029(4) -0.005(4) -0.002(3) -0.011(3)
C31 0.033(4) 0.069(6) 0.041(5) -0.007(4) -0.008(4) -0.024(4)
C32 0.015(3) 0.039(5) 0.023(4) 0.002(3) 0.001(3) 0.000(3)
C33 0.024(4) 0.073(7) 0.032(5) 0.015(4) -0.002(4) 0.000(4)
C34 0.034(5) 0.183(12) 0.035(5) -0.002(6) -0.017(4) -0.021(6)
C35 0.022(4) 0.023(4) 0.018(4) 0.000(3) 0.001(3) 0.001(3)
C36 0.034(4) 0.040(5) 0.024(4) 0.007(4) 0.001(4) -0.003(4)
C37 0.040(4) 0.070(6) 0.025(4) -0.001(4) 0.002(4) -0.006(4)
C38 0.022(4) 0.015(4) 0.029(4) -0.011(3) 0.006(3) -0.005(3)
C39 0.032(4) 0.034(5) 0.022(4) -0.001(3) 0.007(3) 0.001(3)
C40 0.037(4) 0.065(6) 0.033(5) -0.004(4) 0.006(4) -0.008(4)
C1B 0.011(3) 0.030(5) 0.014(4) 0.000(3) -0.005(3) 0.003(3)
C2B 0.012(3) 0.024(5) 0.024(4) -0.006(3) 0.000(3) -0.008(3)
C3B 0.009(3) 0.018(4) 0.019(4) -0.001(3) 0.005(3) 0.000(3)
C4B 0.018(4) 0.023(5) 0.019(4) 0.007(3) 0.002(3) 0.007(3)
O4B 0.017(2) 0.020(3) 0.037(3) 0.004(2) -0.008(2) 0.003(2)
C5B 0.016(3) 0.020(5) 0.031(4) -0.002(3) -0.005(3) -0.002(3)
C6B 0.026(4) 0.016(4) 0.020(4) -0.008(3) 0.003(3) -0.003(3)
O6B 0.019(3) 0.021(3) 0.042(3) -0.007(2) -0.012(2) -0.002(2)
C7B 0.013(3) 0.014(4) 0.028(4) 0.002(3) 0.004(3) 0.002(3)
C8B 0.015(3) 0.014(4) 0.027(4) 0.001(3) 0.000(3) 0.001(3)
C9B 0.026(4) 0.017(4) 0.017(4) -0.003(3) 0.001(3) -0.002(3)
C10B 0.020(4) 0.013(4) 0.028(4) -0.001(3) -0.003(3) 0.000(3)
C11B 0.018(4) 0.021(4) 0.035(4) 0.004(3) 0.009(4) -0.005(3)
O11B 0.028(3) 0.025(3) 0.040(3) 0.016(3) 0.006(2) 0.001(3)
C12B 0.027(4) 0.022(4) 0.035(4) 0.011(3) 0.004(4) -0.003(3)
C13B 0.021(4) 0.017(4) 0.031(4) 0.007(3) -0.005(3) 0.007(3)
O13B 0.021(3) 0.033(3) 0.035(3) 0.015(2) -0.001(2) 0.004(2)
C14B 0.013(3) 0.027(5) 0.029(4) 0.003(3) 0.002(3) 0.002(3)
C15B 0.011(3) 0.023(4) 0.023(4) 0.003(3) 0.001(3) 0.002(3)
C16B 0.014(3) 0.032(5) 0.016(4) 0.001(3) 0.003(3) -0.002(3)
C17B 0.018(3) 0.020(4) 0.022(4) 0.004(3) 0.003(3) 0.005(3)
C18B 0.018(3) 0.023(5) 0.027(4) -0.005(3) 0.003(3) -0.004(3)
O18B 0.032(3) 0.029(3) 0.038(3) -0.002(3) 0.022(2) 0.003(2)
C19B 0.016(3) 0.035(5) 0.017(4) -0.005(3) 0.008(3) -0.004(3)
C20B 0.020(4) 0.029(5) 0.017(4) -0.001(3) -0.002(3) -0.007(3)
O20B 0.026(3) 0.025(4) 0.040(3) 0.007(3) 0.007(3) -0.001(2)
C21B 0.017(3) 0.023(4) 0.027(4) 0.004(3) 0.005(3) 0.008(3)
C22B 0.021(4) 0.010(4) 0.028(4) 0.002(3) 0.003(3) 0.005(3)
C23B 0.024(4) 0.013(4) 0.022(4) -0.005(3) 0.003(3) 0.005(3)
C24B 0.019(4) 0.007(4) 0.023(4) 0.010(3) -0.002(3) 0.000(3)
C25B 0.020(4) 0.026(5) 0.028(4) 0.004(3) -0.003(4) 0.003(3)
O25B 0.030(3) 0.036(3) 0.030(3) -0.012(2) -0.004(2) 0.002(2)
C26B 0.041(4) 0.012(4) 0.017(4) -0.006(3) 0.000(4) 0.001(3)
C27B 0.030(4) 0.011(4) 0.024(4) 0.005(3) 0.004(4) 0.004(3)
O27B 0.030(3) 0.027(3) 0.034(3) -0.002(2) 0.008(3) 0.006(3)
C28B 0.011(3) 0.024(4) 0.018(4) 0.001(3) -0.002(3) -0.001(3)
C29B 0.020(3) 0.016(4) 0.021(4) 0.003(3) 0.007(3) -0.002(3)
C30B 0.028(4) 0.035(5) 0.033(4) -0.014(4) 0.002(4) -0.011(4)
C31B 0.043(5) 0.050(6) 0.035(5) -0.001(4) 0.016(4) -0.006(4)
C32B 0.023(4) 0.028(5) 0.024(4) -0.008(3) -0.001(3) -0.001(3)
C33B 0.022(4) 0.054(6) 0.039(5) -0.008(4) 0.000(4) -0.004(4)
C34B 0.034(5) 0.123(9) 0.045(6) -0.009(6) -0.014(4) -0.017(5)
C35B 0.021(4) 0.033(5) 0.032(4) 0.004(4) -0.001(3) -0.006(3)
C36B 0.026(4) 0.080(7) 0.039(5) 0.018(5) -0.003(4) 0.000(4)
C37B 0.032(5) 0.184(12) 0.061(7) 0.033(7) -0.015(5) -0.020(6)
C38B 0.016(3) 0.018(4) 0.030(4) 0.001(3) -0.001(3) 0.002(3)
C39B 0.023(4) 0.047(5) 0.023(4) 0.004(4) 0.007(3) -0.002(4)
C40B 0.038(4) 0.044(5) 0.036(5) 0.008(4) 0.011(4) 0.001(4)
Br1 0.0283(4) 0.0324(5) 0.0230(4) -0.0045(3) 0.0042(3) -0.0052(3)
Br2 0.0343(4) 0.0817(7) 0.0389(5) 0.0109(5) 0.0053(4) 0.0101(4)
N1C 0.021(3) 0.013(3) 0.011(3) -0.003(2) -0.004(2) -0.002(2)
N2C 0.017(3) 0.017(3) 0.020(3) 0.001(3) 0.002(2) -0.004(2)
C1C 0.026(4) 0.018(4) 0.022(4) 0.000(3) 0.001(3) 0.002(3)
C2C 0.018(3) 0.018(4) 0.023(4) 0.000(3) 0.003(3) -0.007(3)
C3C 0.032(4) 0.019(4) 0.017(4) -0.001(3) 0.002(3) -0.002(3)
C4C 0.026(4) 0.021(4) 0.023(4) 0.005(3) -0.001(3) -0.005(3)
C5C 0.020(3) 0.016(4) 0.023(4) 0.000(3) -0.002(3) 0.000(3)
C6C 0.026(4) 0.009(4) 0.030(4) 0.005(3) -0.001(3) -0.003(3)
C7C 0.022(4) 0.018(4) 0.028(4) -0.004(3) -0.012(3) -0.007(3)
C8C 0.016(3) 0.026(5) 0.025(4) 0.010(4) -0.003(3) -0.005(3)
C9C 0.026(4) 0.013(4) 0.032(4) -0.003(3) -0.002(3) 0.002(3)
C10C 0.025(4) 0.032(5) 0.037(5) -0.010(4) -0.003(4) 0.006(4)
C11C 0.024(4) 0.048(6) 0.026(4) 0.004(4) 0.000(3) 0.006(4)
C12C 0.032(4) 0.021(5) 0.035(4) 0.004(4) 0.004(4) 0.000(3)
C13C 0.024(4) 0.034(5) 0.027(4) -0.002(4) -0.002(3) -0.005(3)
C14C 0.014(3) 0.033(5) 0.030(4) 0.003(3) 0.005(3) -0.007(3)
C15C 0.020(4) 0.015(4) 0.035(4) 0.002(4) 0.001(3) 0.003(3)
C16C 0.031(4) 0.032(5) 0.046(5) -0.002(4) -0.013(4) 0.001(4)
C17C 0.034(5) 0.058(7) 0.049(6) -0.017(5) -0.008(4) -0.012(4)
C18C 0.041(5) 0.074(8) 0.048(6) 0.025(6) -0.008(4) 0.003(5)
C19C 0.036(5) 0.025(5) 0.079(7) 0.020(5) -0.007(5) -0.004(4)
C20C 0.030(4) 0.049(6) 0.034(5) 0.000(4) -0.007(4) 0.005(4)
Br3 0.060(5) 0.0343(17) 0.0297(14) -0.0075(11) 0.0061(17) -0.0049(18)
Br3B 0.080(4) 0.0370(10) 0.0275(8) -0.0112(7) 0.0059(11) -0.0177(13)
O1M 0.027(3) 0.072(5) 0.060(4) -0.006(3) -0.006(3) -0.002(3)
C2M 0.030(4) 0.060(6) 0.083(7) -0.020(5) 0.009(5) -0.011(4)
O3M 0.033(3) 0.035(3) 0.055(4) -0.002(3) -0.005(3) -0.001(2)
C4M 0.032(4) 0.059(6) 0.055(5) 0.003(5) 0.005(4) 0.004(4)
C6M 0.043(5) 0.126(10) 0.081(7) -0.046(7) -0.008(5) 0.010(6)
O5M 0.025(3) 0.070(5) 0.072(4) -0.033(3) -0.015(3) 0.015(3)
C8M 0.055(6) 0.168(12) 0.044(6) 0.005(7) 0.000(5) -0.006(7)
O7M 0.029(3) 0.085(5) 0.035(3) -0.004(3) -0.007(3) -0.004(3)
O9M 0.062(4) 0.031(4) 0.070(4) -0.011(4) -0.014(3) 0.004(3)
C10M 0.089(7) 0.038(6) 0.040(5) 0.005(4) 0.011(5) -0.004(5)
O11M 0.103(5) 0.117(6) 0.039(4) -0.006(4) 0.002(4) -0.060(5)
C12M 0.094(8) 0.063(8) 0.145(11) 0.001(7) -0.032(8) -0.031(7)
O13M 0.054(4) 0.069(5) 0.062(4) 0.044(3) 0.036(3) 0.020(3)
C14M 0.079(6) 0.076(7) 0.048(6) 0.020(5) 0.017(5) 0.011(6)
O1W 0.056(7) 0.067(9) 0.063(8) 0.002(7) -0.013(6) 0.004(6)

loop_
_atom_type_symbol
_atom_type_description
_atom_type_scat_dispersion_real
_atom_type_scat_dispersion_imag
_atom_type_scat_source
C C 0.0033 0.0016 'International Tables Vol C Tables 4.2.6.8 and 6.1.1.4'
H H 0.0000 0.0000 'International Tables Vol C Tables 4.2.6.8 and 6.1.1.4'
Br Br -0.2901 2.4595 'International Tables Vol C Tables 4.2.6.8 and 6.1.1.4'
N N 0.0061 0.0033 'International Tables Vol C Tables 4.2.6.8 and 6.1.1.4'
O O 0.0106 0.0060 'International Tables Vol C Tables 4.2.6.8 and 6.1.1.4'

loop_
_geom_angle_atom_site_label_1
_geom_angle_atom_site_label_2
_geom_angle_atom_site_label_3
_geom_angle
_geom_angle_site_symmetry_1
_geom_angle_site_symmetry_3
_geom_angle_publ_flag
C2 C1 C6 116.5(5) . . ?
C2 C1 C28 123.4(6) . . ?
C6 C1 C28 120.1(5) . . ?
C1 C2 C3 125.0(6) . . ?
C1 C2 H2 117.5 . . ?
C3 C2 H2 117.5 . . ?
C4 C3 C2 116.3(5) . . ?
C4 C3 C7 121.6(5) . . ?
C2 C3 C7 122.0(5) . . ?
C3 C4 O4 123.9(5) . . ?
C3 C4 C5 121.1(5) . . ?
O4 C4 C5 114.9(5) . . ?
C4 O4 H4 109.5 . . ?
C4 C5 C6 120.3(6) . . ?
C4 C5 H5 119.8 . . ?
C6 C5 H5 119.8 . . ?
O6 C6 C5 115.1(6) . . ?
O6 C6 C1 124.1(5) . . ?
C5 C6 C1 120.6(6) . . ?
C6 O6 H6 114(6) . . ?
C29 C7 C8 112.7(5) . . ?
C29 C7 C3 113.8(5) . . ?
C8 C7 C3 110.8(5) . . ?
C29 C7 H7 106.3 . . ?
C8 C7 H7 106.3 . . ?
C3 C7 H7 106.3 . . ?
C13 C8 C9 116.6(6) . . ?
C13 C8 C7 122.4(6) . . ?
C9 C8 C7 121.0(5) . . ?
C10 C9 C8 124.2(5) . . ?
C10 C9 H9A 106.3 . . ?
C8 C9 H9A 106.3 . . ?
C10 C9 H9B 106.3 . . ?
C8 C9 H9B 106.3 . . ?
H9A C9 H9B 106.4 . . ?
C9 C10 C11 117.6(6) . . ?
C9 C10 C14 120.8(5) . . ?
C11 C10 C14 121.6(6) . . ?
O11 C11 C12 115.9(5) . . ?
O11 C11 C10 124.0(6) . . ?
C12 C11 C10 120.1(6) . . ?
C11 O11 H11 109.5 . . ?
C11 C12 C13 120.7(6) . . ?
C11 C12 H12A 107.2 . . ?
C13 C12 H12A 107.2 . . ?
C11 C12 H12B 107.2 . . ?
C13 C12 H12B 107.2 . . ?
H12A C12 H12B 106.8 . . ?
O13 C13 C8 117.4(6) . . ?
O13 C13 C12 121.9(5) . . ?
C8 C13 C12 120.7(6) . . ?
C13 O13 H13 106(5) . . ?
C32 C14 C15 113.0(5) . . ?
C32 C14 C10 111.2(5) . . ?
C15 C14 C10 110.7(5) . . ?
C20 C15 C16 115.6(6) . . ?
C20 C15 C14 120.0(5) . . ?
C16 C15 C14 124.5(6) . . ?
C17 C16 C15 124.2(6) . . ?
C17 C16 H16 117.9 . . ?
C15 C16 H16 117.9 . . ?
C16 C17 C18 117.1(6) . . ?
C16 C17 C21 123.9(6) . . ?
C18 C17 C21 118.9(6) . . ?
O18 C18 C17 117.8(5) . . ?
O18 C18 C19 120.6(6) . . ?
C17 C18 C19 121.7(6) . . ?
C18 O18 H18 116(6) . . ?
C20 C19 C18 117.9(6) . . ?
C20 C19 H19 121.0 . . ?
C18 C19 H19 121.0 . . ?
C19 C20 C15 123.5(6) . . ?
C19 C20 O20 120.0(6) . . ?
C15 C20 O20 116.5(6) . . ?
C20 O20 H20 116(5) . . ?
C22 C21 C35 111.8(5) . . ?
C22 C21 C17 111.8(4) . . ?
C35 C21 C17 112.8(5) . . ?
C22 C21 H21 106.7 . . ?
C35 C21 H21 106.7 . . ?
C17 C21 H21 106.7 . . ?
C27 C22 C23 115.8(6) . . ?
C27 C22 C21 124.2(6) . . ?
C23 C22 C21 119.8(5) . . ?
C24 C23 C22 125.1(6) . . ?
C24 C23 H23 117.4 . . ?
C22 C23 H23 117.4 . . ?
C23 C24 C25 116.7(6) . . ?
C23 C24 C28 121.7(6) . . ?
C25 C24 C28 121.5(6) . . ?
O25 C25 C26 122.7(6) . . ?
O25 C25 C24 116.7(6) . . ?
C26 C25 C24 120.5(6) . . ?
C25 O25 H25 110(4) . . ?
C27 C26 C25 120.3(6) . . ?
C27 C26 H26 119.9 . . ?
C25 C26 H26 119.9 . . ?
O27 C27 C26 119.0(6) . . ?
O27 C27 C22 119.5(6) . . ?
C26 C27 C22 121.6(6) . . ?
C27 O27 H27 114(7) . . ?
C24 C28 C1 111.2(5) . . ?
C24 C28 C38 112.0(5) . . ?
C1 C28 C38 113.6(5) . . ?
C24 C28 H28 106.5 . . ?
C1 C28 H28 106.5 . . ?
C38 C28 H28 106.5 . . ?
C7 C29 C30 113.1(5) . . ?
C7 C29 H29A 109.0 . . ?
C30 C29 H29A 109.0 . . ?
C7 C29 H29B 109.0 . . ?
C30 C29 H29B 109.0 . . ?
H29A C29 H29B 107.8 . . ?
C31 C30 C29 113.1(5) . . ?
C31 C30 H30A 109.0 . . ?
C29 C30 H30A 109.0 . . ?
C31 C30 H30B 109.0 . . ?
C29 C30 H30B 109.0 . . ?
H30A C30 H30B 107.8 . . ?
C30 C31 H31A 109.5 . . ?
C30 C31 H31B 109.5 . . ?
H31A C31 H31B 109.5 . . ?
C30 C31 H31C 109.5 . . ?
H31A C31 H31C 109.5 . . ?
H31B C31 H31C 109.5 . . ?
C33 C32 C14 112.1(5) . . ?
C33 C32 H32A 109.2 . . ?
C14 C32 H32A 109.2 . . ?
C33 C32 H32B 109.2 . . ?
C14 C32 H32B 109.2 . . ?
H32A C32 H32B 107.9 . . ?
C32 C33 C34 112.7(5) . . ?
C32 C33 H33A 109.1 . . ?
C34 C33 H33A 109.1 . . ?
C32 C33 H33B 109.1 . . ?
C34 C33 H33B 109.1 . . ?
H33A C33 H33B 107.8 . . ?
C33 C34 H34A 109.5 . . ?
C33 C34 H34B 109.5 . . ?
H34A C34 H34B 109.5 . . ?
C33 C34 H34C 109.5 . . ?
H34A C34 H34C 109.5 . . ?
H34B C34 H34C 109.5 . . ?
C36 C35 C21 113.2(5) . . ?
C36 C35 H35A 108.9 . . ?
C21 C35 H35A 108.9 . . ?
C36 C35 H35B 108.9 . . ?
C21 C35 H35B 108.9 . . ?
H35A C35 H35B 107.8 . . ?
C37 C36 C35 112.9(6) . . ?
C37 C36 H36A 109.0 . . ?
C35 C36 H36A 109.0 . . ?
C37 C36 H36B 109.0 . . ?
C35 C36 H36B 109.0 . . ?
H36A C36 H36B 107.8 . . ?
C36 C37 H37A 109.5 . . ?
C36 C37 H37B 109.5 . . ?
H37A C37 H37B 109.5 . . ?
C36 C37 H37C 109.5 . . ?
H37A C37 H37C 109.5 . . ?
H37B C37 H37C 109.5 . . ?
C39 C38 C28 112.0(5) . . ?
C39 C38 H38A 109.2 . . ?
C28 C38 H38A 109.2 . . ?
C39 C38 H38B 109.2 . . ?
C28 C38 H38B 109.2 . . ?
H38A C38 H38B 107.9 . . ?
C38 C39 C40 113.3(6) . . ?
C38 C39 H39A 108.9 . . ?
C40 C39 H39A 108.9 . . ?
C38 C39 H39B 108.9 . . ?
C40 C39 H39B 108.9 . . ?
H39A C39 H39B 107.7 . . ?
C39 C40 H40A 109.5 . . ?
C39 C40 H40B 109.5 . . ?
H40A C40 H40B 109.5 . . ?
C39 C40 H40C 109.5 . . ?
H40A C40 H40C 109.5 . . ?
H40B C40 H40C 109.5 . . ?
C2B C1B C6B 117.9(6) . . ?
C2B C1B C28B 120.6(6) . . ?
C6B C1B C28B 121.5(6) . . ?
C1B C2B C3B 123.3(6) . . ?
C1B C2B H2B 118.4 . . ?
C3B C2B H2B 118.4 . . ?
C4B C3B C2B 117.5(6) . . ?
C4B C3B C7B 122.0(6) . . ?
C2B C3B C7B 120.5(5) . . ?
O4B C4B C3B 117.5(6) . . ?
O4B C4B C5B 121.2(6) . . ?
C3B C4B C5B 121.4(6) . . ?
C4B O4B H4B 115(5) . . ?
C4B C5B C6B 119.1(6) . . ?
C4B C5B H5B 120.4 . . ?
C6B C5B H5B 120.4 . . ?
O6B C6B C1B 118.3(6) . . ?
O6B C6B C5B 120.9(6) . . ?
C1B C6B C5B 120.7(6) . . ?
C6B O6B H6B 108(5) . . ?
C8B C7B C29B 114.7(5) . . ?
C8B C7B C3B 110.9(5) . . ?
C29B C7B C3B 109.9(5) . . ?
C8B C7B H7B 107.0 . . ?
C29B C7B H7B 107.0 . . ?
C3B C7B H7B 107.0 . . ?
C13B C8B C9B 116.2(5) . . ?
C13B C8B C7B 121.8(5) . . ?
C9B C8B C7B 122.0(6) . . ?
C10B C9B C8B 124.1(6) . . ?
C10B C9B H9B 117.9 . . ?
C8B C9B H9B 117.9 . . ?
C11B C10B C9B 116.0(6) . . ?
C11B C10B C14B 120.7(5) . . ?
C9B C10B C14B 123.2(6) . . ?
C10B C11B C12B 122.4(6) . . ?
C10B C11B O11B 117.1(6) . . ?
C12B C11B O11B 120.5(6) . . ?
C11B O11B H11B 107(7) . . ?
C13B C12B C11B 119.1(6) . . ?
C13B C12B H12B 120.4 . . ?
C11B C12B H12B 120.4 . . ?
C12B C13B C8B 122.1(6) . . ?
C12B C13B O13B 115.5(6) . . ?
C8B C13B O13B 122.5(5) . . ?
C13B O13B H13B 106(4) . . ?
C10B C14B C32B 114.6(5) . . ?
C10B C14B C15B 111.7(5) . . ?
C32B C14B C15B 111.6(5) . . ?
C10B C14B H14B 106.1 . . ?
C32B C14B H14B 106.1 . . ?
C15B C14B H14B 106.1 . . ?
C16B C15B C20B 116.8(6) . . ?
C16B C15B C14B 120.1(5) . . ?
C20B C15B C14B 123.1(6) . . ?
C15B C16B C17B 124.0(5) . . ?
C15B C16B H16B 118.0 . . ?
C17B C16B H16B 118.0 . . ?
C18B C17B C16B 116.2(6) . . ?
C18B C17B C21B 122.8(6) . . ?
C16B C17B C21B 121.0(5) . . ?
C17B C18B O18B 116.6(6) . . ?
C17B C18B C19B 121.5(6) . . ?
O18B C18B C19B 121.7(5) . . ?
C18B O18B H18B 118(5) . . ?
C20B C19B C18B 120.0(6) . . ?
C20B C19B H19B 120.0 . . ?
C18B C19B H19B 120.0 . . ?
C19B C20B O20B 116.8(5) . . ?
C19B C20B C15B 121.2(6) . . ?
O20B C20B C15B 121.9(6) . . ?
C20B O20B H20B 116(6) . . ?
C22B C21B C17B 111.1(5) . . ?
C22B C21B C35B 115.3(5) . . ?
C17B C21B C35B 111.8(6) . . ?
C22B C21B H21B 106.0 . . ?
C17B C21B H21B 106.0 . . ?
C35B C21B H21B 106.0 . . ?
C27B C22B C23B 116.6(6) . . ?
C27B C22B C21B 121.4(5) . . ?
C23B C22B C21B 121.9(6) . . ?
C24B C23B C22B 123.7(6) . . ?
C24B C23B H23B 118.1 . . ?
C22B C23B H23B 118.1 . . ?
C25B C24B C23B 116.5(6) . . ?
C25B C24B C28B 121.3(6) . . ?
C23B C24B C28B 122.1(6) . . ?
O25B C25B C24B 123.0(5) . . ?
O25B C25B C26B 115.9(6) . . ?
C24B C25B C26B 121.1(6) . . ?
C25B O25B H25 109.5 . . ?
C27B C26B C25B 120.4(6) . . ?
C27B C26B H26B 119.8 . . ?
C25B C26B H26B 119.8 . . ?
C26B C27B C22B 121.6(6) . . ?
C26B C27B O27B 115.1(6) . . ?
C22B C27B O27B 123.3(6) . . ?
C27B O27B H27B 110(9) . . ?
C1B C28B C38B 111.9(5) . . ?
C1B C28B C24B 109.1(4) . . ?
C38B C28B C24B 114.5(5) . . ?
C1B C28B H28B 107.0 . . ?
C38B C28B H28B 107.0 . . ?
C24B C28B H28B 107.0 . . ?
C30B C29B C7B 113.0(5) . . ?
C30B C29B H29C 109.0 . . ?
C7B C29B H29C 109.0 . . ?
C30B C29B H29D 109.0 . . ?
C7B C29B H29D 109.0 . . ?
H29C C29B H29D 107.8 . . ?
C31B C30B C29B 112.2(5) . . ?
C31B C30B H30C 109.2 . . ?
C29B C30B H30C 109.2 . . ?
C31B C30B H30D 109.2 . . ?
C29B C30B H30D 109.2 . . ?
H30C C30B H30D 107.9 . . ?
C30B C31B H31D 109.5 . . ?
C30B C31B H31E 109.5 . . ?
H31D C31B H31E 109.5 . . ?
C30B C31B H31F 109.5 . . ?
H31D C31B H31F 109.5 . . ?
H31E C31B H31F 109.5 . . ?
C33B C32B C14B 113.2(5) . . ?
C33B C32B H32C 108.9 . . ?
C14B C32B H32C 108.9 . . ?
C33B C32B H32D 108.9 . . ?
C14B C32B H32D 108.9 . . ?
H32C C32B H32D 107.8 . . ?
C34B C33B C32B 113.4(6) . . ?
C34B C33B H33C 108.9 . . ?
C32B C33B H33C 108.9 . . ?
C34B C33B H33D 108.9 . . ?
C32B C33B H33D 108.9 . . ?
H33C C33B H33D 107.7 . . ?
C33B C34B H34D 109.5 . . ?
C33B C34B H34E 109.5 . . ?
H34D C34B H34E 109.5 . . ?
C33B C34B H34F 109.5 . . ?
H34D C34B H34F 109.5 . . ?
H34E C34B H34F 109.5 . . ?
C36B C35B C21B 112.9(5) . . ?
C36B C35B H35C 109.0 . . ?
C21B C35B H35C 109.0 . . ?
C36B C35B H35D 109.0 . . ?
C21B C35B H35D 109.0 . . ?
H35C C35B H35D 107.8 . . ?
C35B C36B C37B 112.9(6) . . ?
C35B C36B H36C 109.0 . . ?
C37B C36B H36C 109.0 . . ?
C35B C36B H36D 109.0 . . ?
C37B C36B H36D 109.0 . . ?
H36C C36B H36D 107.8 . . ?
C36B C37B H37D 109.5 . . ?
C36B C37B H37E 109.5 . . ?
H37D C37B H37E 109.5 . . ?
C36B C37B H37F 109.5 . . ?
H37D C37B H37F 109.5 . . ?
H37E C37B H37F 109.5 . . ?
C39B C38B C28B 113.8(5) . . ?
C39B C38B H38C 108.8 . . ?
C28B C38B H38C 108.8 . . ?
C39B C38B H38D 108.8 . . ?
C28B C38B H38D 108.8 . . ?
H38C C38B H38D 107.7 . . ?
C38B C39B C40B 113.4(5) . . ?
C38B C39B H39C 108.9 . . ?
C40B C39B H39C 108.9 . . ?
C38B C39B H39D 108.9 . . ?
C40B C39B H39D 108.9 . . ?
H39C C39B H39D 107.7 . . ?
C39B C40B H40D 109.5 . . ?
C39B C40B H40E 109.5 . . ?
H40D C40B H40E 109.5 . . ?
C39B C40B H40F 109.5 . . ?
H40D C40B H40F 109.5 . . ?
H40E C40B H40F 109.5 . . ?
C1C N1C C3C 108.8(4) . . ?
C1C N1C C5C 107.6(5) . . ?
C3C N1C C5C 107.4(4) . . ?
C1C N1C C7C 111.9(4) . . ?
C3C N1C C7C 109.3(4) . . ?
C5C N1C C7C 111.7(4) . . ?
C4C N2C C6C 108.4(5) . . ?
C4C N2C C2C 108.6(5) . . ?
C6C N2C C2C 107.9(4) . . ?
C4C N2C C14C 108.9(4) . . ?
C6C N2C C14C 111.7(5) . . ?
C2C N2C C14C 111.2(5) . . ?
N1C C1C C2C 110.0(5) . . ?
N1C C1C H1C1 109.7 . . ?
C2C C1C H1C1 109.7 . . ?
N1C C1C H1C2 109.7 . . ?
C2C C1C H1C2 109.7 . . ?
H1C1 C1C H1C2 108.2 . . ?
N2C C2C C1C 108.8(5) . . ?
N2C C2C H2C1 109.9 . . ?
C1C C2C H2C1 109.9 . . ?
N2C C2C H2C2 109.9 . . ?
C1C C2C H2C2 109.9 . . ?
H2C1 C2C H2C2 108.3 . . ?
N1C C3C C4C 108.9(5) . . ?
N1C C3C H3C1 109.9 . . ?
C4C C3C H3C1 109.9 . . ?
N1C C3C H3C2 109.9 . . ?
C4C C3C H3C2 109.9 . . ?
H3C1 C3C H3C2 108.3 . . ?
N2C C4C C3C 109.9(4) . . ?
N2C C4C H4C1 109.7 . . ?
C3C C4C H4C1 109.7 . . ?
N2C C4C H4C2 109.7 . . ?
C3C C4C H4C2 109.7 . . ?
H4C1 C4C H4C2 108.2 . . ?
N1C C5C C6C 109.5(4) . . ?
N1C C5C H5C1 109.8 . . ?
C6C C5C H5C1 109.8 . . ?
N1C C5C H5C2 109.8 . . ?
C6C C5C H5C2 109.8 . . ?
H5C1 C5C H5C2 108.2 . . ?
N2C C6C C5C 109.6(5) . . ?
N2C C6C H6C1 109.7 . . ?
C5C C6C H6C1 109.7 . . ?
N2C C6C H6C2 109.7 . . ?
C5C C6C H6C2 109.7 . . ?
H6C1 C6C H6C2 108.2 . . ?
C8C C7C N1C 112.8(5) . . ?
C8C C7C H7C1 109.0 . . ?
N1C C7C H7C1 109.0 . . ?
C8C C7C H7C2 109.0 . . ?
N1C C7C H7C2 109.0 . . ?
H7C1 C7C H7C2 107.8 . . ?
C13C C8C C9C 119.8(6) . . ?
C13C C8C C7C 120.1(6) . . ?
C9C C8C C7C 120.1(6) . . ?
C10C C9C C8C 120.5(6) . . ?
C10C C9C H9C 119.8 . . ?
C8C C9C H9C 119.8 . . ?
C11C C10C C9C 118.8(7) . . ?
C11C C10C H10C 120.6 . . ?
C9C C10C H10C 120.6 . . ?
C12C C11C C10C 120.5(6) . . ?
C12C C11C H11C 119.7 . . ?
C10C C11C H11C 119.7 . . ?
C11C C12C C13C 120.2(6) . . ?
C11C C12C H12C 119.9 . . ?
C13C C12C H12C 119.9 . . ?
C8C C13C C12C 120.1(7) . . ?
C8C C13C H13C 119.9 . . ?
C12C C13C H13C 119.9 . . ?
C15C C14C N2C 111.9(5) . . ?
C15C C14C H14A 109.2 . . ?
N2C C14C H14A 109.2 . . ?
C15C C14C H14B 109.2 . . ?
N2C C14C H14B 109.2 . . ?
H14A C14C H14B 107.9 . . ?
C20C C15C C16C 118.0(7) . . ?
C20C C15C C14C 118.8(6) . . ?
C16C C15C C14C 123.2(6) . . ?
C17C C16C C15C 121.7(7) . . ?
C17C C16C H16C 119.2 . . ?
C15C C16C H16C 119.2 . . ?
C16C C17C C18C 120.1(8) . . ?
C16C C17C H17C 119.9 . . ?
C18C C17C H17C 119.9 . . ?
C19C C18C C17C 118.4(8) . . ?
C19C C18C H18C 120.8 . . ?
C17C C18C H18C 120.8 . . ?
C18C C19C C20C 119.9(7) . . ?
C18C C19C H19C 120.1 . . ?
C20C C19C H19C 120.1 . . ?
C15C C20C C19C 121.7(6) . . ?
C15C C20C H20C 119.1 . . ?
C19C C20C H20C 119.1 . . ?
C2E N1E C3E 115.9 . . ?
C2E N1E C4E 112.6 . . ?
C3E N1E C4E 108.9 . . ?
C2E N1E C1E 106.8(4) . 2_575 ?
C3E N1E C1E 105.7(4) . 2_575 ?
C4E N1E C1E 106.3(3) . 2_575 ?
N1E C3E C2E 81.2(3) . 2_575 ?
C8E C4E N1E 114.4(5) . . ?
N1E C2E C3E 111.8(3) . 2_575 ?
C4E C8E C9E 118.1(8) . . ?
C4E C8E C13E 121.9(8) . . ?
C9E C8E C13E 120.0 . . ?
C10E C9E C8E 120.0 . . ?
C9E C10E C11E 120.0 . . ?
C12E C11E C10E 120.0 . . ?
C11E C12E C13E 120.0 . . ?
C12E C13E C8E 120.0 . . ?
C2G N1G C1G 105.3(11) . . ?
C2G N1G C4G 107.8(10) . . ?
C1G N1G C4G 111.1(11) . . ?
C2G N1G C3G 106.6(12) . . ?
C1G N1G C3G 109.3(11) . . ?
C4G N1G C3G 116.0(12) . . ?
N1G C2G C3G 97.0(11) . 2_575 ?
N1G C3G C2G 103.5(11) . 2_575 ?
C8G C4G N1G 113.0(11) . . ?
C9G C8G C13G 120.0 . . ?
C9G C8G C4G 113.2(9) . . ?
C13G C8G C4G 126.6(9) . . ?
C10G C9G C8G 120.0 . . ?
C9G C10G C11G 120.0 . . ?
C12G C11G C10G 120.0 . . ?
C11G C12G C13G 120.0 . . ?
C12G C13G C8G 120.0 . . ?
C2M O1M H1M 112(6) . . ?
O1M C2M H2M1 109.5 . . ?
O1M C2M H2M2 109.5 . . ?
H2M1 C2M H2M2 109.5 . . ?
O1M C2M H2M3 109.5 . . ?
H2M1 C2M H2M3 109.5 . . ?
H2M2 C2M H2M3 109.5 . . ?
C4M O3M H3M 104(4) . . ?
O3M C4M H4M1 109.5 . . ?
O3M C4M H4M2 109.5 . . ?
H4M1 C4M H4M2 109.5 . . ?
O3M C4M H4M3 109.5 . . ?
H4M1 C4M H4M3 109.5 . . ?
H4M2 C4M H4M3 109.5 . . ?
O5M C6M H6M1 109.5 . . ?
O5M C6M H6M2 109.5 . . ?
H6M1 C6M H6M2 109.5 . . ?
O5M C6M H6M3 109.5 . . ?
H6M1 C6M H6M3 109.5 . . ?
H6M2 C6M H6M3 109.5 . . ?
C6M O5M H5M 109.5 . . ?
O7M C8M H8M1 109.5 . . ?
O7M C8M H8M2 109.5 . . ?
H8M1 C8M H8M2 109.5 . . ?
O7M C8M H8M3 109.5 . . ?
H8M1 C8M H8M3 109.5 . . ?
H8M2 C8M H8M3 109.5 . . ?
C8M O7M H7M 115(6) . . ?
C10M O9M H9M 113(8) . . ?
O9M C10M H10A 109.5 . . ?
O9M C10M H10B 109.5 . . ?
H10A C10M H10B 109.5 . . ?
O9M C10M H10D 109.5 . . ?
H10A C10M H10D 109.5 . . ?
H10B C10M H10D 109.5 . . ?
C12M O11M H11M 109.5 . . ?
O11M C12M H12A 109.5 . . ?
O11M C12M H12B 109.5 . . ?
H12A C12M H12B 109.5 . . ?
O11M C12M H12D 109.5 . . ?
H12A C12M H12D 109.5 . . ?
H12B C12M H12D 109.5 . . ?
C14M O13M H13M 110(5) . . ?
O13M C14M H14C 109.5 . . ?
O13M C14M H14D 109.5 . . ?
H14C C14M H14D 109.5 . . ?
O13M C14M H14E 109.5 . . ?
H14C C14M H14E 109.5 . . ?
H14D C14M H14E 109.5 . . ?

loop_
_geom_bond_atom_site_label_1
_geom_bond_atom_site_label_2
_geom_bond_distance
_geom_bond_site_symmetry_2
_geom_bond_publ_flag
C1 C2 1.378(8) . ?
C1 C6 1.400(8) . ?
C1 C28 1.528(7) . ?
C2 C3 1.399(7) . ?
C2 H2 0.9500 . ?
C3 C4 1.384(8) . ?
C3 C7 1.527(8) . ?
C4 O4 1.386(6) . ?
C4 C5 1.387(8) . ?
O4 H4 0.8400 . ?
C5 C6 1.390(8) . ?
C5 H5 0.9500 . ?
C6 O6 1.380(7) . ?
O6 H6 0.71(6) . ?
C7 C29 1.520(8) . ?
C7 C8 1.521(8) . ?
C7 H7 1.0000 . ?
C8 C13 1.391(8) . ?
C8 C9 1.391(8) . ?
C9 C10 1.375(8) . ?
C9 H9A 0.9900 . ?
C9 H9B 0.9900 . ?
C10 C11 1.397(8) . ?
C10 C14 1.551(8) . ?
C11 O11 1.365(7) . ?
C11 C12 1.377(8) . ?
O11 H11 0.8400 . ?
C12 C13 1.392(9) . ?
C12 H12A 0.9900 . ?
C12 H12B 0.9900 . ?
C13 O13 1.387(7) . ?
O13 H13 0.85(6) . ?
C14 C32 1.532(8) . ?
C14 C15 1.542(8) . ?
C15 C20 1.378(9) . ?
C15 C16 1.412(8) . ?
C16 C17 1.368(8) . ?
C16 H16 0.9500 . ?
C17 C18 1.386(9) . ?
C17 C21 1.542(7) . ?
C18 O18 1.382(8) . ?
C18 C19 1.407(8) . ?
O18 H18 0.72(7) . ?
C19 C20 1.374(8) . ?
C19 H19 0.9500 . ?
C20 O20 1.393(7) . ?
O20 H20 0.86(7) . ?
C21 C22 1.527(8) . ?
C21 C35 1.530(8) . ?
C21 H21 1.0000 . ?
C22 C27 1.388(8) . ?
C22 C23 1.407(8) . ?
C23 C24 1.369(8) . ?
C23 H23 0.9500 . ?
C24 C25 1.408(8) . ?
C24 C28 1.507(8) . ?
C25 O25 1.364(7) . ?
C25 C26 1.390(8) . ?
O25 H25 0.88(6) . ?
C26 C27 1.385(8) . ?
C26 H26 0.9500 . ?
C27 O27 1.383(8) . ?
O27 H27 0.68(7) . ?
C28 C38 1.538(8) . ?
C28 H28 1.0000 . ?
C29 C30 1.541(8) . ?
C29 H29A 0.9900 . ?
C29 H29B 0.9900 . ?
C30 C31 1.514(9) . ?
C30 H30A 0.9900 . ?
C30 H30B 0.9900 . ?
C31 H31A 0.9800 . ?
C31 H31B 0.9800 . ?
C31 H31C 0.9800 . ?
C32 C33 1.513(8) . ?
C32 H32A 0.9900 . ?
C32 H32B 0.9900 . ?
C33 C34 1.548(10) . ?
C33 H33A 0.9900 . ?
C33 H33B 0.9900 . ?
C34 H34A 0.9800 . ?
C34 H34B 0.9800 . ?
C34 H34C 0.9800 . ?
C35 C36 1.528(8) . ?
C35 H35A 0.9900 . ?
C35 H35B 0.9900 . ?
C36 C37 1.515(9) . ?
C36 H36A 0.9900 . ?
C36 H36B 0.9900 . ?
C37 H37A 0.9800 . ?
C37 H37B 0.9800 . ?
C37 H37C 0.9800 . ?
C38 C39 1.524(8) . ?
C38 H38A 0.9900 . ?
C38 H38B 0.9900 . ?
C39 C40 1.527(9) . ?
C39 H39A 0.9900 . ?
C39 H39B 0.9900 . ?
C40 H40A 0.9800 . ?
C40 H40B 0.9800 . ?
C40 H40C 0.9800 . ?
C1B C2B 1.394(8) . ?
C1B C6B 1.400(8) . ?
C1B C28B 1.518(8) . ?
C2B C3B 1.400(8) . ?
C2B H2B 0.9500 . ?
C3B C4B 1.394(8) . ?
C3B C7B 1.535(8) . ?
C4B O4B 1.368(7) . ?
C4B C5B 1.405(9) . ?
O4B H4B 0.84(6) . ?
C5B C6B 1.411(8) . ?
C5B H5B 0.9500 . ?
C6B O6B 1.362(7) . ?
O6B H6B 0.81(6) . ?
C7B C8B 1.520(7) . ?
C7B C29B 1.535(8) . ?
C7B H7B 1.0000 . ?
C8B C13B 1.379(8) . ?
C8B C9B 1.404(8) . ?
C9B C10B 1.394(8) . ?
C9B H9B 0.9500 . ?
C10B C11B 1.374(8) . ?
C10B C14B 1.518(8) . ?
C11B C12B 1.388(8) . ?
C11B O11B 1.396(7) . ?
O11B H11B 0.67(7) . ?
C12B C13B 1.377(8) . ?
C12B H12B 0.9500 . ?
C13B O13B 1.381(7) . ?
O13B H13B 0.87(6) . ?
C14B C32B 1.525(8) . ?
C14B C15B 1.536(9) . ?
C14B H14B 1.0000 . ?
C15B C16B 1.387(8) . ?
C15B C20B 1.400(8) . ?
C16B C17B 1.399(8) . ?
C16B H16B 0.9500 . ?
C17B C18B 1.387(8) . ?
C17B C21B 1.527(8) . ?
C18B O18B 1.386(8) . ?
C18B C19B 1.396(8) . ?
O18B H18B 0.78(6) . ?
C19B C20B 1.365(9) . ?
C19B H19B 0.9500 . ?
C20B O20B 1.382(7) . ?
O20B H20B 0.72(7) . ?
C21B C22B 1.524(8) . ?
C21B C35B 1.530(9) . ?
C21B H21B 1.0000 . ?
C22B C27B 1.381(9) . ?
C22B C23B 1.405(8) . ?
C23B C24B 1.402(8) . ?
C23B H23B 0.9500 . ?
C24B C25B 1.389(9) . ?
C24B C28B 1.527(8) . ?
C25B O25B 1.375(7) . ?
C25B C26B 1.390(8) . ?
O25B H25 0.8400 . ?
C26B C27B 1.376(9) . ?
C26B H26B 0.9500 . ?
C27B O27B 1.386(8) . ?
O27B H27B 0.63(8) . ?
C28B C38B 1.518(8) . ?
C28B H28B 1.0000 . ?
C29B C30B 1.522(7) . ?
C29B H29C 0.9900 . ?
C29B H29D 0.9900 . ?
C30B C31B 1.503(9) . ?
C30B H30C 0.9900 . ?
C30B H30D 0.9900 . ?
C31B H31D 0.9800 . ?
C31B H31E 0.9800 . ?
C31B H31F 0.9800 . ?
C32B C33B 1.518(8) . ?
C32B H32C 0.9900 . ?
C32B H32D 0.9900 . ?
C33B C34B 1.507(9) . ?
C33B H33C 0.9900 . ?
C33B H33D 0.9900 . ?
C34B H34D 0.9800 . ?
C34B H34E 0.9800 . ?
C34B H34F 0.9800 . ?
C35B C36B 1.512(9) . ?
C35B H35C 0.9900 . ?
C35B H35D 0.9900 . ?
C36B C37B 1.513(10) . ?
C36B H36C 0.9900 . ?
C36B H36D 0.9900 . ?
C37B H37D 0.9800 . ?
C37B H37E 0.9800 . ?
C37B H37F 0.9800 . ?
C38B C39B 1.515(7) . ?
C38B H38C 0.9900 . ?
C38B H38D 0.9900 . ?
C39B C40B 1.518(9) . ?
C39B H39C 0.9900 . ?
C39B H39D 0.9900 . ?
C40B H40D 0.9800 . ?
C40B H40E 0.9800 . ?
C40B H40F 0.9800 . ?
N1C C1C 1.498(8) . ?
N1C C3C 1.513(7) . ?
N1C C5C 1.517(7) . ?
N1C C7C 1.526(7) . ?
N2C C4C 1.498(7) . ?
N2C C6C 1.502(7) . ?
N2C C2C 1.503(7) . ?
N2C C14C 1.536(7) . ?
C1C C2C 1.533(8) . ?
C1C H1C1 0.9900 . ?
C1C H1C2 0.9900 . ?
C2C H2C1 0.9900 . ?
C2C H2C2 0.9900 . ?
C3C C4C 1.526(8) . ?
C3C H3C1 0.9900 . ?
C3C H3C2 0.9900 . ?
C4C H4C1 0.9900 . ?
C4C H4C2 0.9900 . ?
C5C C6C 1.522(8) . ?
C5C H5C1 0.9900 . ?
C5C H5C2 0.9900 . ?
C6C H6C1 0.9900 . ?
C6C H6C2 0.9900 . ?
C7C C8C 1.509(8) . ?
C7C H7C1 0.9900 . ?
C7C H7C2 0.9900 . ?
C8C C13C 1.365(8) . ?
C8C C9C 1.395(9) . ?
C9C C10C 1.389(8) . ?
C9C H9C 0.9500 . ?
C10C C11C 1.388(9) . ?
C10C H10C 0.9500 . ?
C11C C12C 1.375(9) . ?
C11C H11C 0.9500 . ?
C12C C13C 1.388(8) . ?
C12C H12C 0.9500 . ?
C13C H13C 0.9500 . ?
C14C C15C 1.495(9) . ?
C14C H14A 0.9900 . ?
C14C H14B 0.9900 . ?
C15C C20C 1.342(8) . ?
C15C C16C 1.376(9) . ?
C16C C17C 1.372(10) . ?
C16C H16C 0.9500 . ?
C17C C18C 1.381(11) . ?
C17C H17C 0.9500 . ?
C18C C19C 1.378(11) . ?
C18C H18C 0.9500 . ?
C19C C20C 1.395(9) . ?
C19C H19C 0.9500 . ?
C20C H20C 0.9500 . ?
N1E C2E 1.4257 . ?
N1E C3E 1.4476 . ?
N1E C4E 1.5891 . ?
N1E C1E 1.596(9) 2_575 ?
C3E C2E 1.696(10) 2_575 ?
C4E C8E 1.383(8) . ?
C1E N1E 1.596(9) 2_575 ?
C2E C3E 1.696(10) 2_575 ?
C8E C9E 1.3900 . ?
C8E C13E 1.3900 . ?
C9E C10E 1.3900 . ?
C10E C11E 1.3900 . ?
C11E C12E 1.3900 . ?
C12E C13E 1.3900 . ?
N1G C2G 1.490(17) . ?
N1G C1G 1.518(16) . ?
N1G C4G 1.559(18) . ?
N1G C3G 1.63(2) . ?
C2G C3G 1.76(2) 2_575 ?
C3G C2G 1.76(2) 2_575 ?
C4G C8G 1.508(16) . ?
C8G C9G 1.3900 . ?
C8G C13G 1.3900 . ?
C9G C10G 1.3900 . ?
C10G C11G 1.3900 . ?
C11G C12G 1.3900 . ?
C12G C13G 1.3900 . ?
O1M C2M 1.402(8) . ?
O1M H1M 0.83(8) . ?
C2M H2M1 0.9800 . ?
C2M H2M2 0.9800 . ?
C2M H2M3 0.9800 . ?
O3M C4M 1.422(7) . ?
O3M H3M 1.04(7) . ?
C4M H4M1 0.9800 . ?
C4M H4M2 0.9800 . ?
C4M H4M3 0.9800 . ?
C6M O5M 1.385(8) . ?
C6M H6M1 0.9800 . ?
C6M H6M2 0.9800 . ?
C6M H6M3 0.9800 . ?
O5M H5M 0.8400 . ?
C8M O7M 1.390(9) . ?
C8M H8M1 0.9800 . ?
C8M H8M2 0.9800 . ?
C8M H8M3 0.9800 . ?
O7M H7M 0.84(2) . ?
O9M C10M 1.384(9) . ?
O9M H9M 0.75(9) . ?
C10M H10A 0.9800 . ?
C10M H10B 0.9800 . ?
C10M H10D 0.9800 . ?
O11M C12M 1.384(9) . ?
O11M H11M 0.8400 . ?
C12M H12A 0.9800 . ?
C12M H12B 0.9800 . ?
C12M H12D 0.9800 . ?
O13M C14M 1.383(8) . ?
O13M H13M 0.95(9) . ?
C14M H14C 0.9800 . ?
C14M H14D 0.9800 . ?
C14M H14E 0.9800 . ?

loop_
_geom_hbond_atom_site_label_D
_geom_hbond_atom_site_label_H
_geom_hbond_atom_site_label_A
_geom_hbond_distance_DH
_geom_hbond_distance_HA
_geom_hbond_distance_DA
_geom_hbond_angle_DHA
_geom_hbond_site_symmetry_A
O18 H18 Br3B 0.72(7) 2.55(7) 3.202(5) 153(8) 2_675
O18 H18 Br3 0.72(7) 2.70(7) 3.320(6) 146(8) 2_675
O4B H4B O5M 0.84(6) 1.77(6) 2.613(6) 174(6) 1_455
O6B H6B O7M 0.81(6) 1.84(7) 2.631(6) 166(7) 1_455
O11B H11B O27 0.67(7) 2.07(7) 2.728(7) 173(10) 2_675
O13M H13M Br2 0.95(9) 2.34(9) 3.272(5) 169(7) 2_765
O13 H13 O13M 0.85(6) 1.86(6) 2.626(6) 150(6) 2_665
O4 H4 O13 0.84 2.09 2.865(6) 154.2 .
O6 H6 O25 0.71(6) 2.13(6) 2.799(5) 156(8) .
O11 H11 O20 0.84 2.01 2.802(6) 158.1 .
O20 H20 Br3B 0.86(7) 2.30(7) 3.150(5) 172(6) .
O20 H20 Br3 0.86(7) 2.42(7) 3.233(6) 157(6) .
O25 H25 O1M 0.88(6) 1.73(7) 2.596(7) 167(6) .
O27 H27 O3M 0.68(7) 2.02(7) 2.671(6) 161(8) .
O27 H27 O1W 0.68(7) 2.63(8) 2.963(12) 114(7) .
O18B H18B Br1 0.78(6) 2.52(6) 3.276(4) 163(7) .
O13B H13B O4B 0.87(6) 1.93(6) 2.772(6) 163(6) .
O25B H25 O6B 0.84 2.00 2.826(6) 168.2 .
O20B H20B O11B 0.72(7) 2.20(7) 2.859(6) 153(8) .
O27B H27B O18B 0.63(8) 2.25(8) 2.838(6) 157(11) .
O1M H1M Br2 0.83(8) 2.39(9) 3.214(6) 175(8) .
O3M H3M Br2 1.04(7) 2.14(7) 3.177(5) 173(6) .
O7M H7M Br1 0.84(2) 2.46(4) 3.254(5) 158(7) .
O9M H9M Br1 0.75(9) 2.55(9) 3.280(5) 162(10) .
O5M H5M O9M 0.84 1.87 2.670(8) 158.6 .
O11M H11M O13B 0.84 2.00 2.823(7) 165.5 .

loop_
_geom_torsion_atom_site_label_1
_geom_torsion_atom_site_label_2
_geom_torsion_atom_site_label_3
_geom_torsion_atom_site_label_4
_geom_torsion
_geom_torsion_site_symmetry_1
_geom_torsion_site_symmetry_2
_geom_torsion_site_symmetry_3
_geom_torsion_site_symmetry_4
_geom_torsion_publ_flag
C6 C1 C2 C3 1.0(9) . . . . ?
C28 C1 C2 C3 -177.7(6) . . . . ?
C1 C2 C3 C4 0.0(9) . . . . ?
C1 C2 C3 C7 177.9(6) . . . . ?
C2 C3 C4 O4 176.6(6) . . . . ?
C7 C3 C4 O4 -1.4(9) . . . . ?
C2 C3 C4 C5 -2.5(9) . . . . ?
C7 C3 C4 C5 179.6(6) . . . . ?
C3 C4 C5 C6 4.0(10) . . . . ?
O4 C4 C5 C6 -175.2(5) . . . . ?
C4 C5 C6 O6 173.8(6) . . . . ?
C4 C5 C6 C1 -2.9(9) . . . . ?
C2 C1 C6 O6 -175.9(6) . . . . ?
C28 C1 C6 O6 2.9(9) . . . . ?
C2 C1 C6 C5 0.4(9) . . . . ?
C28 C1 C6 C5 179.2(6) . . . . ?
C4 C3 C7 C29 -153.5(6) . . . . ?
C2 C3 C7 C29 28.6(8) . . . . ?
C4 C3 C7 C8 78.2(7) . . . . ?
C2 C3 C7 C8 -99.6(7) . . . . ?
C29 C7 C8 C13 126.2(6) . . . . ?
C3 C7 C8 C13 -104.9(6) . . . . ?
C29 C7 C8 C9 -55.6(8) . . . . ?
C3 C7 C8 C9 73.3(7) . . . . ?
C13 C8 C9 C10 -4.2(9) . . . . ?
C7 C8 C9 C10 177.5(6) . . . . ?
C8 C9 C10 C11 3.1(9) . . . . ?
C8 C9 C10 C14 -175.3(6) . . . . ?
C9 C10 C11 O11 179.9(6) . . . . ?
C14 C10 C11 O11 -1.6(9) . . . . ?
C9 C10 C11 C12 -2.0(9) . . . . ?
C14 C10 C11 C12 176.4(6) . . . . ?
O11 C11 C12 C13 -179.5(6) . . . . ?
C10 C11 C12 C13 2.3(10) . . . . ?
C9 C8 C13 O13 -176.1(5) . . . . ?
C7 C8 C13 O13 2.2(9) . . . . ?
C9 C8 C13 C12 4.2(9) . . . . ?
C7 C8 C13 C12 -177.5(6) . . . . ?
C11 C12 C13 O13 176.8(6) . . . . ?
C11 C12 C13 C8 -3.4(10) . . . . ?
C9 C10 C14 C32 49.2(7) . . . . ?
C11 C10 C14 C32 -129.2(6) . . . . ?
C9 C10 C14 C15 -77.4(7) . . . . ?
C11 C10 C14 C15 104.2(6) . . . . ?
C32 C14 C15 C20 153.3(6) . . . . ?
C10 C14 C15 C20 -81.2(7) . . . . ?
C32 C14 C15 C16 -26.6(8) . . . . ?
C10 C14 C15 C16 98.9(7) . . . . ?
C20 C15 C16 C17 0.0(9) . . . . ?
C14 C15 C16 C17 179.8(6) . . . . ?
C15 C16 C17 C18 0.6(9) . . . . ?
C15 C16 C17 C21 -179.2(6) . . . . ?
C16 C17 C18 O18 179.0(5) . . . . ?
C21 C17 C18 O18 -1.1(8) . . . . ?
C16 C17 C18 C19 -0.9(9) . . . . ?
C21 C17 C18 C19 179.0(5) . . . . ?
O18 C18 C19 C20 -179.3(6) . . . . ?
C17 C18 C19 C20 0.6(9) . . . . ?
C18 C19 C20 C15 0.0(10) . . . . ?
C18 C19 C20 O20 -180.0(5) . . . . ?
C16 C15 C20 C19 -0.3(9) . . . . ?
C14 C15 C20 C19 179.8(6) . . . . ?
C16 C15 C20 O20 179.7(5) . . . . ?
C14 C15 C20 O20 -0.2(9) . . . . ?
C16 C17 C21 C22 -95.3(7) . . . . ?
C18 C17 C21 C22 84.8(7) . . . . ?
C16 C17 C21 C35 31.6(8) . . . . ?
C18 C17 C21 C35 -148.2(6) . . . . ?
C35 C21 C22 C27 117.1(6) . . . . ?
C17 C21 C22 C27 -115.5(6) . . . . ?
C35 C21 C22 C23 -57.5(6) . . . . ?
C17 C21 C22 C23 70.0(7) . . . . ?
C27 C22 C23 C24 -2.3(8) . . . . ?
C21 C22 C23 C24 172.7(5) . . . . ?
C22 C23 C24 C25 2.6(8) . . . . ?
C22 C23 C24 C28 -174.8(5) . . . . ?
C23 C24 C25 O25 177.4(5) . . . . ?
C28 C24 C25 O25 -5.2(8) . . . . ?
C23 C24 C25 C26 -0.4(8) . . . . ?
C28 C24 C25 C26 177.0(5) . . . . ?
O25 C25 C26 C27 -179.6(5) . . . . ?
C24 C25 C26 C27 -2.0(8) . . . . ?
C25 C26 C27 O27 -178.0(5) . . . . ?
C25 C26 C27 C22 2.2(9) . . . . ?
C23 C22 C27 O27 -179.9(5) . . . . ?
C21 C22 C27 O27 5.3(9) . . . . ?
C23 C22 C27 C26 -0.2(8) . . . . ?
C21 C22 C27 C26 -174.9(5) . . . . ?
C23 C24 C28 C1 -74.8(7) . . . . ?
C25 C24 C28 C1 107.9(6) . . . . ?
C23 C24 C28 C38 53.5(7) . . . . ?
C25 C24 C28 C38 -123.8(6) . . . . ?
C2 C1 C28 C24 105.2(7) . . . . ?
C6 C1 C28 C24 -73.4(7) . . . . ?
C2 C1 C28 C38 -22.2(9) . . . . ?
C6 C1 C28 C38 159.2(6) . . . . ?
C8 C7 C29 C30 -63.3(7) . . . . ?
C3 C7 C29 C30 169.5(5) . . . . ?
C7 C29 C30 C31 176.6(6) . . . . ?
C15 C14 C32 C33 -173.7(6) . . . . ?
C10 C14 C32 C33 61.0(7) . . . . ?
C14 C32 C33 C34 -177.4(7) . . . . ?
C22 C21 C35 C36 -60.9(7) . . . . ?
C17 C21 C35 C36 172.1(5) . . . . ?
C21 C35 C36 C37 179.5(6) . . . . ?
C24 C28 C38 C39 62.5(7) . . . . ?
C1 C28 C38 C39 -170.5(5) . . . . ?
C28 C38 C39 C40 -176.1(6) . . . . ?
C6B C1B C2B C3B 3.1(8) . . . . ?
C28B C1B C2B C3B -175.0(5) . . . . ?
C1B C2B C3B C4B -3.8(8) . . . . ?
C1B C2B C3B C7B 174.3(5) . . . . ?
C2B C3B C4B O4B -178.4(5) . . . . ?
C7B C3B C4B O4B 3.6(8) . . . . ?
C2B C3B C4B C5B 1.0(8) . . . . ?
C7B C3B C4B C5B -177.0(5) . . . . ?
O4B C4B C5B C6B -178.5(5) . . . . ?
C3B C4B C5B C6B 2.1(8) . . . . ?
C2B C1B C6B O6B 177.6(5) . . . . ?
C28B C1B C6B O6B -4.3(8) . . . . ?
C2B C1B C6B C5B 0.3(8) . . . . ?
C28B C1B C6B C5B 178.4(5) . . . . ?
C4B C5B C6B O6B 180.0(5) . . . . ?
C4B C5B C6B C1B -2.8(8) . . . . ?
C4B C3B C7B C8B -102.4(6) . . . . ?
C2B C3B C7B C8B 79.6(7) . . . . ?
C4B C3B C7B C29B 129.7(6) . . . . ?
C2B C3B C7B C29B -48.3(7) . . . . ?
C29B C7B C8B C13B -154.9(6) . . . . ?
C3B C7B C8B C13B 79.8(7) . . . . ?
C29B C7B C8B C9B 26.8(9) . . . . ?
C3B C7B C8B C9B -98.5(7) . . . . ?
C13B C8B C9B C10B 0.7(10) . . . . ?
C7B C8B C9B C10B 179.1(6) . . . . ?
C8B C9B C10B C11B -1.1(10) . . . . ?
C8B C9B C10B C14B -179.5(6) . . . . ?
C9B C10B C11B C12B 2.4(10) . . . . ?
C14B C10B C11B C12B -179.1(6) . . . . ?
C9B C10B C11B O11B -175.2(6) . . . . ?
C14B C10B C11B O11B 3.2(9) . . . . ?
C10B C11B C12B C13B -3.3(11) . . . . ?
O11B C11B C12B C13B 174.3(6) . . . . ?
C11B C12B C13B C8B 2.8(10) . . . . ?
C11B C12B C13B O13B -178.1(6) . . . . ?
C9B C8B C13B C12B -1.5(10) . . . . ?
C7B C8B C13B C12B -179.9(6) . . . . ?
C9B C8B C13B O13B 179.4(6) . . . . ?
C7B C8B C13B O13B 1.0(10) . . . . ?
C11B C10B C14B C32B 149.3(6) . . . . ?
C9B C10B C14B C32B -32.4(9) . . . . ?
C11B C10B C14B C15B -82.7(7) . . . . ?
C9B C10B C14B C15B 95.6(7) . . . . ?
C10B C14B C15B C16B -75.5(7) . . . . ?
C32B C14B C15B C16B 54.1(8) . . . . ?
C10B C14B C15B C20B 106.5(7) . . . . ?
C32B C14B C15B C20B -123.8(6) . . . . ?
C20B C15B C16B C17B 3.9(9) . . . . ?
C14B C15B C16B C17B -174.1(6) . . . . ?
C15B C16B C17B C18B 0.1(10) . . . . ?
C15B C16B C17B C21B 178.4(6) . . . . ?
C16B C17B C18B O18B -178.1(5) . . . . ?
C21B C17B C18B O18B 3.7(9) . . . . ?
C16B C17B C18B C19B -2.8(9) . . . . ?
C21B C17B C18B C19B 179.0(6) . . . . ?
C17B C18B C19B C20B 1.2(10) . . . . ?
O18B C18B C19B C20B 176.3(6) . . . . ?
C18B C19B C20B O20B 179.9(6) . . . . ?
C18B C19B C20B C15B 3.1(10) . . . . ?
C16B C15B C20B C19B -5.5(9) . . . . ?
C14B C15B C20B C19B 172.5(6) . . . . ?
C16B C15B C20B O20B 177.8(6) . . . . ?
C14B C15B C20B O20B -4.2(9) . . . . ?
C18B C17B C21B C22B -106.7(7) . . . . ?
C16B C17B C21B C22B 75.2(8) . . . . ?
C18B C17B C21B C35B 123.0(7) . . . . ?
C16B C17B C21B C35B -55.1(8) . . . . ?
C17B C21B C22B C27B 74.1(8) . . . . ?
C35B C21B C22B C27B -157.4(6) . . . . ?
C17B C21B C22B C23B -104.3(7) . . . . ?
C35B C21B C22B C23B 24.2(9) . . . . ?
C27B C22B C23B C24B 0.7(9) . . . . ?
C21B C22B C23B C24B 179.2(6) . . . . ?
C22B C23B C24B C25B 0.7(9) . . . . ?
C22B C23B C24B C28B -176.3(6) . . . . ?
C23B C24B C25B O25B 180.0(5) . . . . ?
C28B C24B C25B O25B -3.0(9) . . . . ?
C23B C24B C25B C26B -0.7(9) . . . . ?
C28B C24B C25B C26B 176.3(6) . . . . ?
O25B C25B C26B C27B 178.6(6) . . . . ?
C24B C25B C26B C27B -0.8(10) . . . . ?
C25B C26B C27B C22B 2.4(10) . . . . ?
C25B C26B C27B O27B -177.9(6) . . . . ?
C23B C22B C27B C26B -2.3(9) . . . . ?
C21B C22B C27B C26B 179.2(6) . . . . ?
C23B C22B C27B O27B 178.0(6) . . . . ?
C21B C22B C27B O27B -0.5(10) . . . . ?
C2B C1B C28B C38B 51.9(7) . . . . ?
C6B C1B C28B C38B -126.2(6) . . . . ?
C2B C1B C28B C24B -75.9(7) . . . . ?
C6B C1B C28B C24B 106.0(6) . . . . ?
C25B C24B C28B C1B -77.5(7) . . . . ?
C23B C24B C28B C1B 99.4(7) . . . . ?
C25B C24B C28B C38B 156.2(6) . . . . ?
C23B C24B C28B C38B -27.0(8) . . . . ?
C8B C7B C29B C30B 170.5(5) . . . . ?
C3B C7B C29B C30B -63.8(7) . . . . ?
C7B C29B C30B C31B 166.0(6) . . . . ?
C10B C14B C32B C33B -168.1(6) . . . . ?
C15B C14B C32B C33B 63.8(7) . . . . ?
C14B C32B C33B C34B -177.6(7) . . . . ?
C22B C21B C35B C36B 169.3(6) . . . . ?
C17B C21B C35B C36B -62.5(8) . . . . ?
C21B C35B C36B C37B -179.9(7) . . . . ?
C1B C28B C38B C39B 63.9(7) . . . . ?
C24B C28B C38B C39B -171.3(5) . . . . ?
C28B C38B C39B C40B -174.4(6) . . . . ?
C3C N1C C1C C2C -68.5(6) . . . . ?
C5C N1C C1C C2C 47.6(6) . . . . ?
C7C N1C C1C C2C 170.6(5) . . . . ?
C4C N2C C2C C1C 47.7(6) . . . . ?
C6C N2C C2C C1C -69.7(6) . . . . ?
C14C N2C C2C C1C 167.5(5) . . . . ?
N1C C1C C2C N2C 18.3(6) . . . . ?
C1C N1C C3C C4C 46.6(6) . . . . ?
C5C N1C C3C C4C -69.6(6) . . . . ?
C7C N1C C3C C4C 169.0(5) . . . . ?
C6C N2C C4C C3C 47.2(6) . . . . ?
C2C N2C C4C C3C -69.8(6) . . . . ?
C14C N2C C4C C3C 169.0(5) . . . . ?
N1C C3C C4C N2C 19.3(7) . . . . ?
C1C N1C C5C C6C -68.8(6) . . . . ?
C3C N1C C5C C6C 48.2(6) . . . . ?
C7C N1C C5C C6C 168.0(5) . . . . ?
C4C N2C C6C C5C -68.9(6) . . . . ?
C2C N2C C6C C5C 48.6(6) . . . . ?
C14C N2C C6C C5C 171.1(5) . . . . ?
N1C C5C C6C N2C 17.9(7) . . . . ?
C1C N1C C7C C8C -63.1(6) . . . . ?
C3C N1C C7C C8C 176.3(5) . . . . ?
C5C N1C C7C C8C 57.6(7) . . . . ?
N1C C7C C8C C13C -92.9(7) . . . . ?
N1C C7C C8C C9C 86.7(7) . . . . ?
C13C C8C C9C C10C 2.3(10) . . . . ?
C7C C8C C9C C10C -177.3(6) . . . . ?
C8C C9C C10C C11C -2.3(10) . . . . ?
C9C C10C C11C C12C 1.2(10) . . . . ?
C10C C11C C12C C13C -0.2(10) . . . . ?
C9C C8C C13C C12C -1.3(10) . . . . ?
C7C C8C C13C C12C 178.4(6) . . . . ?
C11C C12C C13C C8C 0.2(10) . . . . ?
C4C N2C C14C C15C 179.2(5) . . . . ?
C6C N2C C14C C15C -61.1(7) . . . . ?
C2C N2C C14C C15C 59.5(7) . . . . ?
N2C C14C C15C C20C 98.2(6) . . . . ?
N2C C14C C15C C16C -84.0(7) . . . . ?
C20C C15C C16C C17C -5.5(10) . . . . ?
C14C C15C C16C C17C 176.7(6) . . . . ?
C15C C16C C17C C18C 3.1(11) . . . . ?
C16C C17C C18C C19C -0.3(11) . . . . ?
C17C C18C C19C C20C -0.1(11) . . . . ?
C16C C15C C20C C19C 5.2(8) . . . . ?
C14C C15C C20C C19C -176.9(5) . . . . ?
C18C C19C C20C C15C -2.5(10) . . . . ?
C2E N1E C3E C2E -69.9(3) . . . 2_575 ?
C4E N1E C3E C2E 161.9(3) . . . 2_575 ?
C1E N1E C3E C2E 48.2(3) 2_575 . . 2_575 ?
C2E N1E C4E C8E -74.2(5) . . . . ?
C3E N1E C4E C8E 55.8(5) . . . . ?
C1E N1E C4E C8E 169.2(8) 2_575 . . . ?
C3E N1E C2E C3E 89.3(3) . . . 2_575 ?
C4E N1E C2E C3E -144.4(3) . . . 2_575 ?
C1E N1E C2E C3E -28.10(17) 2_575 . . 2_575 ?
N1E C4E C8E C9E 89.3(7) . . . . ?
N1E C4E C8E C13E -90.9(6) . . . . ?
C4E C8E C9E C10E 179.8(9) . . . . ?
C13E C8E C9E C10E 0.0 . . . . ?
C8E C9E C10E C11E 0.0 . . . . ?
C9E C10E C11E C12E 0.0 . . . . ?
C10E C11E C12E C13E 0.0 . . . . ?
C11E C12E C13E C8E 0.0 . . . . ?
C4E C8E C13E C12E -179.8(10) . . . . ?
C9E C8E C13E C12E 0.0 . . . . ?
C1G N1G C2G C3G 42.5(12) . . . 2_575 ?
C4G N1G C2G C3G 161.2(11) . . . 2_575 ?
C3G N1G C2G C3G -73.6(13) . . . 2_575 ?
C2G N1G C3G C2G 78.3(13) . . . 2_575 ?
C1G N1G C3G C2G -35.1(14) . . . 2_575 ?
C4G N1G C3G C2G -161.6(11) . . . 2_575 ?
C2G N1G C4G C8G -169.8(11) . . . . ?
C1G N1G C4G C8G -54.8(15) . . . . ?
C3G N1G C4G C8G 70.9(15) . . . . ?
N1G C4G C8G C9G 102.4(12) . . . . ?
N1G C4G C8G C13G -82.7(13) . . . . ?
C13G C8G C9G C10G 0.0 . . . . ?
C4G C8G C9G C10G 175.3(10) . . . . ?
C8G C9G C10G C11G 0.0 . . . . ?
C9G C10G C11G C12G 0.0 . . . . ?
C10G C11G C12G C13G 0.0 . . . . ?
C11G C12G C13G C8G 0.0 . . . . ?
C9G C8G C13G C12G 0.0 . . . . ?
C4G C8G C13G C12G -174.6(12) . . . . ?
